data_7129361
loop_
_publ_author_name
'Sarcevic, Julijan'
'Heitkemper, Tobias'
'Sindlinger, Christian P.'

_publ_section_title
;
 Borole-based half-sandwich complexes of germanium and tin
;
_journal_name_full 'Chemical Communications'
_journal_paper_doi 10.1039/D1CC06227A
_journal_year 2021
_chemical_formula_sum 'C52 H81 B Si2 Sn'
_chemical_formula_weight 891.84
_space_group_crystal_system triclinic
_space_group_IT_number 2
_space_group_name_Hall '-P 1'
_space_group_name_H-M_alt 'P -1'
_atom_sites_solution_hydrogens geom
_atom_sites_solution_primary direct
_audit_creation_method
;
FinalCif V86 by Daniel Kratzert, Freiburg 2021,
https://github.com/dkratzert/FinalCif
;
_audit_update_record
;
2021-11-02 deposited with the CCDC.	2021-11-22 downloaded from the CCDC.
;
_cell_angle_alpha 87.921(2)
_cell_angle_beta 74.394(2)
_cell_angle_gamma 68.826(2)
_cell_formula_units_Z 4
_cell_length_a 15.8126(13)
_cell_length_b 16.2239(14)
_cell_length_c 22.9218(19)
_cell_measurement_reflns_used 9441
_cell_measurement_temperature 110(2)
_cell_measurement_theta_max 29.6635
_cell_measurement_theta_min 2.552
_cell_volume 5269.1(8)
_computing_cell_refinement 'SAINT V8.40A'
_computing_data_collection "'Bruker Apex II'"
_computing_data_reduction 'SAINT V8.40A'
_computing_molecular_graphics 'ORTEP (L. J. Farrugia, 2012)'
_computing_structure_refinement 'SHELXL-2018/3 (Sheldrick, 2018)'
_computing_structure_solution 'SHELXT 2014/5 (Sheldrick, 2014)'
_diffrn_ambient_environment N~2~
_diffrn_ambient_temperature 110(2)
_diffrn_measured_fraction_theta_full 1.000
_diffrn_measured_fraction_theta_max 0.998
_diffrn_measurement_device_type 'Bruker APEX-II CCD'
_diffrn_measurement_method '\f and \w scans'
_diffrn_measurement_specimen_support 'MiTeGen micromount'
_diffrn_radiation_probe x-ray
_diffrn_radiation_type 'Mo K\a'
_diffrn_radiation_wavelength 0.71073
_diffrn_reflns_av_R_equivalents 0.0354
_diffrn_reflns_av_unetI/netI 0.0331
_diffrn_reflns_Laue_measured_fraction_full 1.000
_diffrn_reflns_Laue_measured_fraction_max 0.998
_diffrn_reflns_limit_h_max 22
_diffrn_reflns_limit_h_min -21
_diffrn_reflns_limit_k_max 22
_diffrn_reflns_limit_k_min -22
_diffrn_reflns_limit_l_max 31
_diffrn_reflns_limit_l_min -31
_diffrn_reflns_number 115246
_diffrn_reflns_point_group_measured_fraction_full 1.000
_diffrn_reflns_point_group_measured_fraction_max 0.998
_diffrn_reflns_theta_full 25.242
_diffrn_reflns_theta_max 29.712
_diffrn_reflns_theta_min 1.849
_diffrn_source_current 24.0
_diffrn_source_voltage 50.0
_exptl_absorpt_coefficient_mu 0.561
_exptl_absorpt_correction_T_max 0.7459
_exptl_absorpt_correction_T_min 0.6914
_exptl_absorpt_correction_type multi-scan
_exptl_absorpt_process_details
;
SADABS-2016/2 - Bruker AXS area detector scaling and absorption correction:
Krause, L., Herbst-Irmer, R., Sheldrick G.M. & Stalke D., J. Appl. Cryst. 48
(2015) 3-10
;
_exptl_crystal_colour colourless
_exptl_crystal_density_diffrn 1.124
_exptl_crystal_description block
_exptl_crystal_F_000 1904
_exptl_crystal_size_max 0.451
_exptl_crystal_size_mid 0.323
_exptl_crystal_size_min 0.158
_refine_diff_density_max 1.067
_refine_diff_density_min -0.646
_refine_diff_density_rms 0.071
_refine_ls_extinction_method none
_refine_ls_goodness_of_fit_ref 1.016
_refine_ls_hydrogen_treatment constr
_refine_ls_matrix_type full
_refine_ls_number_parameters 1181
_refine_ls_number_reflns 29875
_refine_ls_number_restraints 588
_refine_ls_restrained_S_all 1.039
_refine_ls_R_factor_all 0.0441
_refine_ls_R_factor_gt 0.0322
_refine_ls_shift/su_max 0.003
_refine_ls_shift/su_mean 0.000
_refine_ls_structure_factor_coef Fsqd
_refine_ls_weighting_details 'w=1/[\s^2^(Fo^2^)+(0.0421P)^2^+2.3895P] where P=(Fo^2^+2Fc^2^)/3'
_refine_ls_weighting_scheme calc
_refine_ls_wR_factor_gt 0.0775
_refine_ls_wR_factor_ref 0.0845
_reflns_Friedel_coverage 0.000
_reflns_number_gt 24646
_reflns_number_total 29875
_reflns_threshold_expression 'I > 2\s(I)'
_cod_data_source_file d1cc06227a2.cif
_cod_data_source_block TH392
_cod_database_code 7129361
_shelx_shelxl_version_number 2018/3
_shelx_space_group_comment
;
The symmetry employed for this shelxl refinement is uniquely defined
by the following loop, which should always be used as a source of
symmetry information in preference to the above space-group names.
They are only intended as comments.
;
_shelx_estimated_absorpt_t_min 0.786
_shelx_estimated_absorpt_t_max 0.917

loop_
_space_group_symop_operation_xyz
'x, y, z'
'-x, -y, -z'

loop_
_atom_site_label
_atom_site_type_symbol
_atom_site_fract_x
_atom_site_fract_y
_atom_site_fract_z
_atom_site_U_iso_or_equiv
_atom_site_adp_type
_atom_site_occupancy
_atom_site_site_symmetry_order
_atom_site_calc_flag
_atom_site_refinement_flags_posn
_atom_site_refinement_flags_adp
_atom_site_refinement_flags_occupancy
_atom_site_disorder_assembly
_atom_site_disorder_group
Sn1 Sn 0.39234(2) 0.41323(2) 0.58764(2) 0.01716(3) Uani 1 1 d . . . . .
C1 C 0.29371(11) 0.32696(10) 0.61044(7) 0.0160(3) Uani 1 1 d . . . . .
Si1 Si 0.31950(3) 0.21314(3) 0.63860(2) 0.01855(9) Uani 1 1 d . . . . .
B1 B 0.23582(13) 0.41761(12) 0.64732(8) 0.0159(3) Uani 1 1 d . . . . .
Sn2 Sn 0.10378(2) 0.95821(2) 0.11490(2) 0.01796(3) Uani 1 1 d . . . . .
C2 C 0.30812(10) 0.34529(10) 0.54647(7) 0.0141(3) Uani 1 1 d . . . . .
Si2 Si 0.17976(3) 0.61136(3) 0.61416(2) 0.01696(9) Uani 1 1 d . . . . .
B2 B 0.22264(12) 0.94416(12) 0.16865(8) 0.0149(3) Uani 1 1 d . . . . .
Si4 Si 0.17535(3) 1.14558(3) 0.15252(2) 0.01692(9) Uani 1 1 d . . . . .
C4 C 0.22736(11) 0.48775(10) 0.59864(7) 0.0144(3) Uani 1 1 d . . . . .
Si3 Si 0.27122(3) 0.74466(3) 0.13983(2) 0.01802(9) Uani 1 1 d . . . . .
C3 C 0.26707(10) 0.43857(10) 0.53949(7) 0.0133(3) Uani 1 1 d . . . . .
C7 C 0.04798(11) 0.48755(11) 0.80294(7) 0.0178(3) Uani 1 1 d . . . . .
C6 C 0.09479(11) 0.46189(10) 0.74153(7) 0.0171(3) Uani 1 1 d . . . . .
H6 H 0.058939 0.459987 0.714688 0.021 Uiso 1 1 calc R U . . .
C5 C 0.19211(11) 0.43899(11) 0.71822(7) 0.0171(3) Uani 1 1 d . . . . .
C9 C -0.08485(14) 0.43188(13) 0.81785(10) 0.0317(4) Uani 1 1 d . . . . .
H9A H -0.057479 0.407007 0.775705 0.048 Uiso 1 1 calc R U . . .
H9B H -0.153592 0.449624 0.828413 0.048 Uiso 1 1 calc R U . . .
H9C H -0.059700 0.387155 0.844891 0.048 Uiso 1 1 calc R U . . .
C8 C -0.05945(12) 0.51309(11) 0.82495(8) 0.0215(3) Uani 1 1 d . . . . .
C10 C -0.09996(14) 0.54787(15) 0.89168(8) 0.0335(4) Uani 1 1 d . . . . .
H10A H -0.085129 0.600211 0.897256 0.050 Uiso 1 1 calc R U . . .
H10B H -0.072145 0.501744 0.917068 0.050 Uiso 1 1 calc R U . . .
H10C H -0.168543 0.563914 0.903441 0.050 Uiso 1 1 calc R U . . .
C11 C -0.10646(12) 0.58526(12) 0.78634(8) 0.0257(4) Uani 1 1 d . . . . .
H11A H -0.087051 0.561502 0.744143 0.039 Uiso 1 1 calc R U . . .
H11B H -0.087161 0.635909 0.788159 0.039 Uiso 1 1 calc R U . . .
H11C H -0.175163 0.604449 0.802089 0.039 Uiso 1 1 calc R U . . .
C12 C 0.10203(12) 0.48934(11) 0.84159(7) 0.0203(3) Uani 1 1 d . . . . .
H12 H 0.071413 0.507156 0.883321 0.024 Uiso 1 1 calc R U . . .
C13 C 0.19976(12) 0.46579(12) 0.82093(7) 0.0208(3) Uani 1 1 d . . . . .
C14 C 0.25893(15) 0.46828(16) 0.86347(8) 0.0336(4) Uani 1 1 d D U . . .
C15 C 0.2007(2) 0.4985(2) 0.92881(11) 0.0464(8) Uani 0.856(3) 1 d D U P A 1
H15A H 0.154328 0.558455 0.930241 0.070 Uiso 0.856(3) 1 calc R U P A 1
H15B H 0.242411 0.498406 0.953653 0.070 Uiso 0.856(3) 1 calc R U P A 1
H15C H 0.167932 0.457920 0.944625 0.070 Uiso 0.856(3) 1 calc R U P A 1
C16 C 0.3320(2) 0.3743(2) 0.86386(14) 0.0552(8) Uani 0.856(3) 1 d D U P A 1
H16A H 0.370182 0.352478 0.822230 0.083 Uiso 0.856(3) 1 calc R U P A 1
H16B H 0.299048 0.334319 0.880979 0.083 Uiso 0.856(3) 1 calc R U P A 1
H16C H 0.373032 0.376391 0.888624 0.083 Uiso 0.856(3) 1 calc R U P A 1
C17 C 0.3114(3) 0.5308(3) 0.83987(14) 0.0678(12) Uani 0.856(3) 1 d D U P A 1
H17A H 0.353448 0.508852 0.799106 0.102 Uiso 0.856(3) 1 calc R U P A 1
H17B H 0.348702 0.533477 0.867187 0.102 Uiso 0.856(3) 1 calc R U P A 1
H17C H 0.265788 0.590186 0.838174 0.102 Uiso 0.856(3) 1 calc R U P A 1
C15B C 0.2399(11) 0.4153(11) 0.9186(6) 0.043(3) Uani 0.144(3) 1 d D U P A 2
H15D H 0.257052 0.353271 0.905160 0.065 Uiso 0.144(3) 1 calc R U P A 2
H15E H 0.172753 0.439966 0.940607 0.065 Uiso 0.144(3) 1 calc R U P A 2
H15F H 0.277565 0.418508 0.945506 0.065 Uiso 0.144(3) 1 calc R U P A 2
C16B C 0.2151(12) 0.5687(8) 0.8909(8) 0.052(3) Uani 0.144(3) 1 d D U P A 2
H16D H 0.226055 0.607643 0.858337 0.078 Uiso 0.144(3) 1 calc R U P A 2
H16E H 0.245157 0.574720 0.921872 0.078 Uiso 0.144(3) 1 calc R U P A 2
H16F H 0.147086 0.585464 0.909259 0.078 Uiso 0.144(3) 1 calc R U P A 2
C17B C 0.3602(8) 0.4493(14) 0.8334(6) 0.050(3) Uani 0.144(3) 1 d D U P A 2
H17D H 0.366145 0.490040 0.801233 0.075 Uiso 0.144(3) 1 calc R U P A 2
H17E H 0.390163 0.388138 0.815653 0.075 Uiso 0.144(3) 1 calc R U P A 2
H17F H 0.391146 0.457223 0.863324 0.075 Uiso 0.144(3) 1 calc R U P A 2
C19 C 0.22958(14) 0.66839(12) 0.54872(8) 0.0255(4) Uani 1 1 d . . . . .
H19A H 0.298444 0.639721 0.535932 0.038 Uiso 1 1 calc R U . . .
H19B H 0.212168 0.730800 0.561223 0.038 Uiso 1 1 calc R U . . .
H19C H 0.204145 0.664453 0.514806 0.038 Uiso 1 1 calc R U . . .
C18 C 0.24297(12) 0.44045(12) 0.75938(7) 0.0202(3) Uani 1 1 d . . . . .
H18 H 0.309499 0.423513 0.744831 0.024 Uiso 1 1 calc R U . . .
C20 C 0.04806(12) 0.65593(12) 0.63382(9) 0.0255(4) Uani 1 1 d . . . . .
H20A H 0.027866 0.641621 0.599901 0.038 Uiso 1 1 calc R U . . .
H20B H 0.024283 0.720372 0.641705 0.038 Uiso 1 1 calc R U . . .
H20C H 0.022967 0.629150 0.670160 0.038 Uiso 1 1 calc R U . . .
C21 C 0.21232(15) 0.64016(12) 0.68130(9) 0.0282(4) Uani 1 1 d . . . . .
H21A H 0.281081 0.615901 0.673510 0.042 Uiso 1 1 calc R U . . .
H21B H 0.183749 0.614945 0.717287 0.042 Uiso 1 1 calc R U . . .
H21C H 0.189180 0.704729 0.688266 0.042 Uiso 1 1 calc R U . . .
C22 C 0.22210(13) 0.17663(13) 0.63319(10) 0.0318(4) Uani 1 1 d . . . . .
H22A H 0.220009 0.176132 0.590865 0.048 Uiso 1 1 calc R U . . .
H22B H 0.161800 0.217729 0.658426 0.048 Uiso 1 1 calc R U . . .
H22C H 0.233520 0.116913 0.647445 0.048 Uiso 1 1 calc R U . . .
C23 C 0.31949(17) 0.21567(14) 0.71966(9) 0.0351(5) Uani 1 1 d . . . . .
H23A H 0.329294 0.156429 0.734493 0.053 Uiso 1 1 calc R U . . .
H23B H 0.258789 0.257672 0.743773 0.053 Uiso 1 1 calc R U . . .
H23C H 0.370377 0.234250 0.723438 0.053 Uiso 1 1 calc R U . . .
C24 C 0.43521(13) 0.12982(12) 0.59472(9) 0.0281(4) Uani 1 1 d . . . . .
H24A H 0.430846 0.115398 0.554742 0.042 Uiso 1 1 calc R U . . .
H24B H 0.450639 0.075951 0.616819 0.042 Uiso 1 1 calc R U . . .
H24C H 0.484687 0.154528 0.589632 0.042 Uiso 1 1 calc R U . . .
C25 C 0.25833(11) 0.47524(10) 0.48004(7) 0.0137(3) Uani 1 1 d . . . . .
C26 C 0.33451(11) 0.45194(10) 0.42826(7) 0.0155(3) Uani 1 1 d . . . . .
H26 H 0.395300 0.415722 0.431526 0.019 Uiso 1 1 calc R U . . .
C27 C 0.32368(11) 0.48048(10) 0.37177(7) 0.0155(3) Uani 1 1 d . . . . .
C28 C 0.40756(12) 0.44676(11) 0.31526(7) 0.0198(3) Uani 1 1 d . . . . .
C29 C 0.49497(13) 0.45776(14) 0.32577(9) 0.0308(4) Uani 1 1 d . . . . .
H29A H 0.548841 0.432781 0.290017 0.046 Uiso 1 1 calc R U . . .
H29B H 0.509303 0.426654 0.361406 0.046 Uiso 1 1 calc R U . . .
H29C H 0.482531 0.520847 0.332578 0.046 Uiso 1 1 calc R U . . .
C30 C 0.42760(14) 0.34804(12) 0.30289(8) 0.0275(4) Uani 1 1 d . . . . .
H30A H 0.372599 0.341456 0.294648 0.041 Uiso 1 1 calc R U . . .
H30B H 0.440442 0.315933 0.338488 0.041 Uiso 1 1 calc R U . . .
H30C H 0.482526 0.323815 0.267645 0.041 Uiso 1 1 calc R U . . .
C31 C 0.38802(14) 0.49599(13) 0.25900(8) 0.0294(4) Uani 1 1 d . . . . .
H31A H 0.444582 0.473841 0.224579 0.044 Uiso 1 1 calc R U . . .
H31B H 0.371292 0.559571 0.267323 0.044 Uiso 1 1 calc R U . . .
H31C H 0.335717 0.485984 0.249205 0.044 Uiso 1 1 calc R U . . .
C32 C 0.23396(11) 0.53492(10) 0.36842(7) 0.0166(3) Uani 1 1 d . . . . .
H32 H 0.225692 0.555081 0.330180 0.020 Uiso 1 1 calc R U . . .
C33 C 0.15573(11) 0.56083(10) 0.41952(7) 0.0160(3) Uani 1 1 d . . . . .
C34 C 0.05791(12) 0.61999(13) 0.41425(8) 0.0239(4) Uani 1 1 d D U . . .
C35 C 0.0243(3) 0.7072(3) 0.45627(19) 0.0398(10) Uani 0.614(6) 1 d D U P B 1
H35A H 0.069063 0.737536 0.442647 0.060 Uiso 0.614(6) 1 calc R U P B 1
H35B H 0.021464 0.691886 0.498324 0.060 Uiso 0.614(6) 1 calc R U P B 1
H35C H -0.038333 0.746432 0.453921 0.060 Uiso 0.614(6) 1 calc R U P B 1
C36 C -0.0127(3) 0.5762(3) 0.4354(2) 0.0450(12) Uani 0.614(6) 1 d D U P B 1
H36A H -0.073995 0.615449 0.430741 0.067 Uiso 0.614(6) 1 calc R U P B 1
H36B H -0.018755 0.564080 0.478209 0.067 Uiso 0.614(6) 1 calc R U P B 1
H36C H 0.008366 0.520407 0.411036 0.067 Uiso 0.614(6) 1 calc R U P B 1
C37 C 0.0600(5) 0.6508(5) 0.3507(2) 0.0524(19) Uani 0.614(6) 1 d D U P B 1
H37A H 0.080238 0.599445 0.322148 0.079 Uiso 0.614(6) 1 calc R U P B 1
H37B H 0.104386 0.681795 0.338823 0.079 Uiso 0.614(6) 1 calc R U P B 1
H37C H -0.003156 0.691143 0.350164 0.079 Uiso 0.614(6) 1 calc R U P B 1
C35B C -0.0095(4) 0.6628(5) 0.4738(3) 0.050(2) Uani 0.386(6) 1 d D U P B 2
H35D H -0.068932 0.703268 0.467191 0.075 Uiso 0.386(6) 1 calc R U P B 2
H35E H 0.017708 0.696086 0.493111 0.075 Uiso 0.386(6) 1 calc R U P B 2
H35F H -0.021623 0.617108 0.500262 0.075 Uiso 0.386(6) 1 calc R U P B 2
C36B C 0.0181(5) 0.5534(5) 0.3920(4) 0.050(2) Uani 0.386(6) 1 d D U P B 2
H36D H 0.055201 0.529557 0.350524 0.074 Uiso 0.386(6) 1 calc R U P B 2
H36E H -0.048000 0.584979 0.392727 0.074 Uiso 0.386(6) 1 calc R U P B 2
H36F H 0.022672 0.504755 0.419026 0.074 Uiso 0.386(6) 1 calc R U P B 2
C37B C 0.0604(8) 0.6867(6) 0.3673(5) 0.059(3) Uani 0.386(6) 1 d D U P B 2
H37D H 0.097093 0.655789 0.327423 0.089 Uiso 0.386(6) 1 calc R U P B 2
H37E H 0.089871 0.725746 0.377725 0.089 Uiso 0.386(6) 1 calc R U P B 2
H37F H -0.004041 0.721955 0.366067 0.089 Uiso 0.386(6) 1 calc R U P B 2
C38 C 0.16947(11) 0.52950(10) 0.47502(7) 0.0148(3) Uani 1 1 d . . . . .
H38 H 0.117174 0.545440 0.510185 0.018 Uiso 1 1 calc R U . . .
C39 C 0.35350(11) 0.27585(10) 0.49474(7) 0.0141(3) Uani 1 1 d . . . . .
C40 C 0.29693(11) 0.24452(10) 0.47176(7) 0.0152(3) Uani 1 1 d . . . . .
H40 H 0.230445 0.268484 0.488545 0.018 Uiso 1 1 calc R U . . .
C41 C 0.33618(11) 0.17850(10) 0.42446(7) 0.0158(3) Uani 1 1 d . . . . .
C42 C 0.27216(11) 0.14360(11) 0.40176(8) 0.0200(3) Uani 1 1 d . . . . .
C43 C 0.22298(14) 0.10011(13) 0.45424(9) 0.0288(4) Uani 1 1 d . . . . .
H43A H 0.184154 0.074634 0.439773 0.043 Uiso 1 1 calc R U . . .
H43B H 0.182852 0.144899 0.487556 0.043 Uiso 1 1 calc R U . . .
H43C H 0.270698 0.053178 0.468704 0.043 Uiso 1 1 calc R U . . .
C44 C 0.19783(13) 0.22033(13) 0.38138(9) 0.0304(4) Uani 1 1 d . . . . .
H44A H 0.229221 0.248260 0.348347 0.046 Uiso 1 1 calc R U . . .
H44B H 0.159999 0.264132 0.415651 0.046 Uiso 1 1 calc R U . . .
H44C H 0.156701 0.197708 0.367106 0.046 Uiso 1 1 calc R U . . .
C45 C 0.32660(13) 0.07397(12) 0.34832(9) 0.0263(4) Uani 1 1 d . . . . .
H45A H 0.358131 0.100274 0.314259 0.040 Uiso 1 1 calc R U . . .
H45B H 0.282636 0.053335 0.335782 0.040 Uiso 1 1 calc R U . . .
H45C H 0.373832 0.023770 0.360739 0.040 Uiso 1 1 calc R U . . .
C46 C 0.43374(11) 0.14576(10) 0.40007(7) 0.0162(3) Uani 1 1 d . . . . .
H46 H 0.461139 0.101062 0.367727 0.019 Uiso 1 1 calc R U . . .
C47 C 0.49269(11) 0.17613(10) 0.42136(7) 0.0157(3) Uani 1 1 d . . . . .
C48 C 0.60020(11) 0.13900(11) 0.39472(8) 0.0186(3) Uani 1 1 d . . . . .
C49 C 0.64438(13) 0.07881(13) 0.44028(9) 0.0275(4) Uani 1 1 d . . . . .
H49A H 0.619373 0.031114 0.448242 0.041 Uiso 1 1 calc R U . . .
H49B H 0.628955 0.113673 0.478289 0.041 Uiso 1 1 calc R U . . .
H49C H 0.713024 0.053215 0.423374 0.041 Uiso 1 1 calc R U . . .
C50 C 0.63085(12) 0.08459(12) 0.33445(8) 0.0248(4) Uani 1 1 d . . . . .
H50A H 0.598508 0.120425 0.306048 0.037 Uiso 1 1 calc R U . . .
H50B H 0.614485 0.031586 0.341423 0.037 Uiso 1 1 calc R U . . .
H50C H 0.699196 0.066895 0.317288 0.037 Uiso 1 1 calc R U . . .
C51 C 0.63757(12) 0.21503(12) 0.38273(10) 0.0288(4) Uani 1 1 d . . . . .
H51A H 0.705493 0.190821 0.362846 0.043 Uiso 1 1 calc R U . . .
H51B H 0.625948 0.246837 0.421342 0.043 Uiso 1 1 calc R U . . .
H51C H 0.605114 0.255910 0.356372 0.043 Uiso 1 1 calc R U . . .
C52 C 0.45089(11) 0.24089(10) 0.46925(7) 0.0164(3) Uani 1 1 d . . . . .
H52 H 0.489765 0.261829 0.484995 0.020 Uiso 1 1 calc R U . . .
C53 C 0.25548(11) 0.86256(10) 0.12292(7) 0.0151(3) Uani 1 1 d . . . . .
C54 C 0.26882(11) 0.89565(10) 0.06256(7) 0.0147(3) Uani 1 1 d . . . . .
C55 C 0.24093(11) 0.99035(10) 0.06604(7) 0.0150(3) Uani 1 1 d . . . . .
C56 C 0.20947(11) 1.02589(10) 0.12906(7) 0.0154(3) Uani 1 1 d . . . . .
C57 C 0.19930(11) 0.94105(10) 0.23994(7) 0.0157(3) Uani 1 1 d . . . . .
C58 C 0.10876(11) 0.98636(11) 0.27779(7) 0.0175(3) Uani 1 1 d . . . . .
H58 H 0.062205 1.025202 0.260395 0.021 Uiso 1 1 calc R U . . .
C59 C 0.08442(11) 0.97655(11) 0.34011(7) 0.0168(3) Uani 1 1 d . . . . .
C60 C -0.01564(11) 1.02365(12) 0.38116(7) 0.0201(3) Uani 1 1 d . . . . .
C61 C -0.08181(13) 1.08434(14) 0.34649(9) 0.0306(4) Uani 1 1 d . . . . .
H61A H -0.056252 1.128654 0.327622 0.046 Uiso 1 1 calc R U . . .
H61B H -0.144189 1.114268 0.374692 0.046 Uiso 1 1 calc R U . . .
H61C H -0.087351 1.048970 0.314940 0.046 Uiso 1 1 calc R U . . .
C62 C -0.01230(13) 1.08079(13) 0.43193(8) 0.0264(4) Uani 1 1 d . . . . .
H62A H 0.011622 1.126570 0.414035 0.040 Uiso 1 1 calc R U . . .
H62B H 0.029509 1.043293 0.454981 0.040 Uiso 1 1 calc R U . . .
H62C H -0.075904 1.108932 0.459141 0.040 Uiso 1 1 calc R U . . .
C63 C -0.05659(13) 0.95400(14) 0.40962(9) 0.0294(4) Uani 1 1 d . . . . .
H63A H -0.059555 0.917917 0.377393 0.044 Uiso 1 1 calc R U . . .
H63B H -0.120173 0.983915 0.436406 0.044 Uiso 1 1 calc R U . . .
H63C H -0.016106 0.915819 0.433181 0.044 Uiso 1 1 calc R U . . .
C64 C 0.15417(11) 0.91967(11) 0.36477(7) 0.0170(3) Uani 1 1 d . . . . .
H64 H 0.138485 0.911823 0.407075 0.020 Uiso 1 1 calc R U . . .
C65 C 0.24602(11) 0.87397(10) 0.32957(7) 0.0148(3) Uani 1 1 d . . . . .
C66 C 0.31803(11) 0.80694(11) 0.35784(7) 0.0172(3) Uani 1 1 d . . . . .
C67 C 0.31284(14) 0.84129(13) 0.42048(8) 0.0289(4) Uani 1 1 d . . . . .
H67A H 0.325163 0.896536 0.416874 0.043 Uiso 1 1 calc R U . . .
H67B H 0.360170 0.796993 0.436846 0.043 Uiso 1 1 calc R U . . .
H67C H 0.249855 0.852338 0.447833 0.043 Uiso 1 1 calc R U . . .
C68 C 0.29602(17) 0.72216(13) 0.36514(12) 0.0393(5) Uani 1 1 d . . . . .
H68A H 0.299187 0.699017 0.325390 0.059 Uiso 1 1 calc R U . . .
H68B H 0.232562 0.735260 0.392380 0.059 Uiso 1 1 calc R U . . .
H68C H 0.342218 0.677861 0.382333 0.059 Uiso 1 1 calc R U . . .
C69 C 0.41936(13) 0.78447(16) 0.31844(9) 0.0367(5) Uani 1 1 d . . . . .
H69A H 0.427578 0.754331 0.279895 0.055 Uiso 1 1 calc R U . . .
H69B H 0.463191 0.745526 0.339718 0.055 Uiso 1 1 calc R U . . .
H69C H 0.432247 0.839137 0.310475 0.055 Uiso 1 1 calc R U . . .
C70 C 0.26698(11) 0.88638(10) 0.26728(7) 0.0155(3) Uani 1 1 d . . . . .
H70 H 0.329439 0.856585 0.242675 0.019 Uiso 1 1 calc R U . . .
C71 C 0.18076(14) 0.74139(13) 0.21108(8) 0.0290(4) Uani 1 1 d . . . . .
H71A H 0.117945 0.765550 0.204377 0.044 Uiso 1 1 calc R U . . .
H71B H 0.182851 0.776936 0.243965 0.044 Uiso 1 1 calc R U . . .
H71C H 0.194157 0.679984 0.222186 0.044 Uiso 1 1 calc R U . . .
C72 C 0.39152(13) 0.68537(12) 0.15040(9) 0.0270(4) Uani 1 1 d . . . . .
H72A H 0.439378 0.689867 0.114334 0.040 Uiso 1 1 calc R U . . .
H72B H 0.401078 0.622849 0.156312 0.040 Uiso 1 1 calc R U . . .
H72C H 0.397008 0.712393 0.186083 0.040 Uiso 1 1 calc R U . . .
C73 C 0.25523(14) 0.68233(12) 0.07873(8) 0.0257(4) Uani 1 1 d . . . . .
H73A H 0.197248 0.717881 0.068109 0.038 Uiso 1 1 calc R U . . .
H73B H 0.250826 0.626139 0.093433 0.038 Uiso 1 1 calc R U . . .
H73C H 0.309260 0.670441 0.042764 0.038 Uiso 1 1 calc R U . . .
C74 C 0.20243(14) 1.15275(12) 0.22605(8) 0.0277(4) Uani 1 1 d . . . . .
H74A H 0.268668 1.116323 0.222131 0.042 Uiso 1 1 calc R U . . .
H74B H 0.161796 1.131191 0.257924 0.042 Uiso 1 1 calc R U . . .
H74C H 0.191069 1.214515 0.236737 0.042 Uiso 1 1 calc R U . . .
C75 C 0.04614(13) 1.20707(13) 0.16294(10) 0.0296(4) Uani 1 1 d . . . . .
H75A H 0.030954 1.203028 0.124673 0.044 Uiso 1 1 calc R U . . .
H75B H 0.029847 1.269410 0.175082 0.044 Uiso 1 1 calc R U . . .
H75C H 0.010024 1.180930 0.194531 0.044 Uiso 1 1 calc R U . . .
C76 C 0.24410(13) 1.19997(12) 0.09581(8) 0.0251(4) Uani 1 1 d . . . . .
H76A H 0.310860 1.161423 0.083995 0.038 Uiso 1 1 calc R U . . .
H76B H 0.237203 1.256684 0.113855 0.038 Uiso 1 1 calc R U . . .
H76C H 0.220254 1.210302 0.059869 0.038 Uiso 1 1 calc R U . . .
C77 C 0.31036(11) 0.84192(10) 0.00367(7) 0.0152(3) Uani 1 1 d . . . . .
C78 C 0.40060(11) 0.77700(11) -0.00758(7) 0.0171(3) Uani 1 1 d . . . . .
H78 H 0.433481 0.767372 0.022660 0.021 Uiso 1 1 calc R U . . .
C79 C 0.44291(11) 0.72636(11) -0.06235(7) 0.0184(3) Uani 1 1 d . . . . .
C84 C 0.39336(11) 0.74338(11) -0.10656(7) 0.0190(3) Uani 1 1 d . . . . .
H84 H 0.421534 0.708875 -0.144150 0.023 Uiso 1 1 calc R U . . .
C85 C 0.30439(11) 0.80907(11) -0.09718(7) 0.0180(3) Uani 1 1 d . . . . .
C86 C 0.24983(13) 0.83192(14) -0.14521(8) 0.0279(4) Uani 1 1 d . . . . .
C87 C 0.15428(16) 0.8215(2) -0.11997(11) 0.0608(9) Uani 1 1 d . . . . .
H87A H 0.118093 0.838858 -0.149961 0.091 Uiso 1 1 calc R U . . .
H87B H 0.119206 0.859468 -0.082480 0.091 Uiso 1 1 calc R U . . .
H87C H 0.164485 0.759585 -0.111342 0.091 Uiso 1 1 calc R U . . .
C88 C 0.2342(2) 0.92836(15) -0.16104(10) 0.0498(7) Uani 1 1 d . . . . .
H88A H 0.295323 0.934434 -0.178113 0.075 Uiso 1 1 calc R U . . .
H88B H 0.199609 0.967878 -0.124206 0.075 Uiso 1 1 calc R U . . .
H88C H 0.197610 0.944172 -0.190867 0.075 Uiso 1 1 calc R U . . .
C89 C 0.30258(14) 0.77242(14) -0.20376(8) 0.0294(4) Uani 1 1 d . . . . .
H89A H 0.263809 0.787887 -0.232329 0.044 Uiso 1 1 calc R U . . .
H89B H 0.315509 0.710324 -0.194535 0.044 Uiso 1 1 calc R U . . .
H89C H 0.362222 0.780910 -0.221950 0.044 Uiso 1 1 calc R U . . .
C90 C 0.26341(11) 0.85740(11) -0.04097(7) 0.0176(3) Uani 1 1 d . . . . .
H90 H 0.202089 0.901787 -0.033228 0.021 Uiso 1 1 calc R U . . .
C91 C 0.25124(11) 1.04109(10) 0.01043(7) 0.0161(3) Uani 1 1 d . . . . .
C92 C 0.34099(11) 1.02595(11) -0.02695(7) 0.0192(3) Uani 1 1 d . . . . .
H92 H 0.393890 0.984471 -0.016348 0.023 Uiso 1 1 calc R U . . .
C93 C 0.35538(12) 1.07029(13) -0.07984(8) 0.0236(4) Uani 1 1 d . . . . .
C94 C 0.45559(14) 1.05335(18) -0.11949(10) 0.0438(5) Uani 1 1 d D U . . .
C95 C 0.5153(3) 0.9550(3) -0.1233(3) 0.1068(19) Uani 0.710(4) 1 d D U P C 1
H95A H 0.491166 0.921560 -0.145143 0.160 Uiso 0.710(4) 1 calc R U P C 1
H95B H 0.512084 0.934723 -0.082281 0.160 Uiso 0.710(4) 1 calc R U P C 1
H95C H 0.580887 0.945432 -0.145068 0.160 Uiso 0.710(4) 1 calc R U P C 1
C96 C 0.4618(2) 1.0835(3) -0.18212(15) 0.0503(10) Uani 0.710(4) 1 d D U P C 1
H96A H 0.528226 1.066280 -0.205173 0.075 Uiso 0.710(4) 1 calc R U P C 1
H96B H 0.431009 1.148101 -0.180140 0.075 Uiso 0.710(4) 1 calc R U P C 1
H96C H 0.430287 1.055982 -0.202253 0.075 Uiso 0.710(4) 1 calc R U P C 1
C97 C 0.4983(3) 1.1047(5) -0.0869(2) 0.0875(13) Uani 0.710(4) 1 d D U P C 1
H97A H 0.565816 1.087772 -0.107068 0.131 Uiso 0.710(4) 1 calc R U P C 1
H97B H 0.489544 1.090075 -0.044351 0.131 Uiso 0.710(4) 1 calc R U P C 1
H97C H 0.466434 1.168572 -0.088751 0.131 Uiso 0.710(4) 1 calc R U P C 1
C95B C 0.5302(5) 1.0119(11) -0.0927(5) 0.076(2) Uani 0.290(4) 1 d D U P C 2
H95D H 0.587442 1.020486 -0.116821 0.114 Uiso 0.290(4) 1 calc R U P C 2
H95E H 0.541964 0.948339 -0.091328 0.114 Uiso 0.290(4) 1 calc R U P C 2
H95F H 0.512925 1.038116 -0.051306 0.114 Uiso 0.290(4) 1 calc R U P C 2
C96B C 0.4646(6) 1.0106(8) -0.1809(4) 0.0633(19) Uani 0.290(4) 1 d D U P C 2
H96D H 0.411550 1.046252 -0.196478 0.095 Uiso 0.290(4) 1 calc R U P C 2
H96E H 0.463980 0.950566 -0.175434 0.095 Uiso 0.290(4) 1 calc R U P C 2
H96F H 0.523952 1.007648 -0.209975 0.095 Uiso 0.290(4) 1 calc R U P C 2
C97B C 0.4622(7) 1.1470(6) -0.1397(5) 0.071(2) Uani 0.290(4) 1 d D U P C 2
H97D H 0.526451 1.137882 -0.164277 0.106 Uiso 0.290(4) 1 calc R U P C 2
H97E H 0.446533 1.185821 -0.103559 0.106 Uiso 0.290(4) 1 calc R U P C 2
H97F H 0.417700 1.174455 -0.163721 0.106 Uiso 0.290(4) 1 calc R U P C 2
C80 C 0.53938(12) 0.65116(13) -0.07490(8) 0.0263(4) Uani 1 1 d D . . . .
C81 C 0.58659(15) 0.64576(18) -0.02396(10) 0.0472(6) Uani 1 1 d D . . . .
H81A H 0.648843 0.598148 -0.034816 0.071 Uiso 1 1 calc R U . . .
H81B H 0.547470 0.633437 0.013792 0.071 Uiso 1 1 calc R U . . .
H81C H 0.593702 0.702240 -0.018252 0.071 Uiso 1 1 calc R U . . .
C82 C 0.52547(16) 0.56307(13) -0.08123(10) 0.0390(5) Uani 1 1 d D . . . .
H82A H 0.498405 0.564203 -0.115152 0.058 Uiso 1 1 calc R U . . .
H82B H 0.482649 0.554972 -0.043637 0.058 Uiso 1 1 calc R U . . .
H82C H 0.586508 0.513967 -0.088931 0.058 Uiso 1 1 calc R U . . .
C83 C 0.60553(13) 0.66478(16) -0.13402(9) 0.0355(5) Uani 1 1 d D . . . .
H83A H 0.577674 0.666573 -0.167638 0.053 Uiso 1 1 calc R U . . .
H83B H 0.666646 0.615692 -0.142368 0.053 Uiso 1 1 calc R U . . .
H83C H 0.614443 0.720748 -0.129749 0.053 Uiso 1 1 calc R U . . .
C98 C 0.27635(13) 1.13026(13) -0.09431(8) 0.0252(4) Uani 1 1 d . . . . .
H98 H 0.285072 1.160956 -0.130193 0.030 Uiso 1 1 calc R U . . .
C99 C 0.18469(12) 1.14688(11) -0.05793(8) 0.0215(3) Uani 1 1 d . . . . .
C100 C 0.09882(13) 1.21313(12) -0.07491(9) 0.0277(4) Uani 1 1 d D U . . .
C101 C 0.0035(3) 1.2188(3) -0.0299(2) 0.0446(13) Uani 0.509(4) 1 d D U P D 1
H10D H -0.048711 1.261274 -0.043263 0.067 Uiso 0.509(4) 1 calc R U P D 1
H10E H 0.000703 1.238329 0.010783 0.067 Uiso 0.509(4) 1 calc R U P D 1
H10F H -0.001673 1.160298 -0.028748 0.067 Uiso 0.509(4) 1 calc R U P D 1
C102 C 0.0944(3) 1.1823(3) -0.1372(2) 0.0392(11) Uani 0.509(4) 1 d D U P D 1
H10G H 0.152097 1.178291 -0.168542 0.059 Uiso 0.509(4) 1 calc R U P D 1
H10H H 0.039632 1.225151 -0.147976 0.059 Uiso 0.509(4) 1 calc R U P D 1
H10I H 0.088568 1.124053 -0.134422 0.059 Uiso 0.509(4) 1 calc R U P D 1
C103 C 0.1053(4) 1.3024(3) -0.0779(3) 0.0496(15) Uani 0.509(4) 1 d D U P D 1
H10J H 0.162923 1.299964 -0.108764 0.074 Uiso 0.509(4) 1 calc R U P D 1
H10K H 0.107054 1.321506 -0.038307 0.074 Uiso 0.509(4) 1 calc R U P D 1
H10L H 0.050268 1.344718 -0.088645 0.074 Uiso 0.509(4) 1 calc R U P D 1
C104 C 0.0547(4) 1.2942(3) -0.0278(3) 0.0517(14) Uani 0.491(4) 1 d D U P D 2
H10M H 0.102524 1.319088 -0.027208 0.078 Uiso 0.491(4) 1 calc R U P D 2
H10N H 0.031894 1.275360 0.012626 0.078 Uiso 0.491(4) 1 calc R U P D 2
H10O H 0.001871 1.339371 -0.038998 0.078 Uiso 0.491(4) 1 calc R U P D 2
C105 C 0.0308(3) 1.1709(3) -0.0747(2) 0.0399(12) Uani 0.491(4) 1 d D U P D 2
H10P H -0.025211 1.214296 -0.083768 0.060 Uiso 0.491(4) 1 calc R U P D 2
H10Q H 0.012442 1.149061 -0.034653 0.060 Uiso 0.491(4) 1 calc R U P D 2
H10R H 0.059701 1.121245 -0.105578 0.060 Uiso 0.491(4) 1 calc R U P D 2
C106 C 0.1272(3) 1.2480(3) -0.1383(2) 0.0432(13) Uani 0.491(4) 1 d D U P D 2
H10S H 0.161676 1.197882 -0.168685 0.065 Uiso 0.491(4) 1 calc R U P D 2
H10T H 0.167575 1.281485 -0.137388 0.065 Uiso 0.491(4) 1 calc R U P D 2
H10U H 0.070363 1.286768 -0.148893 0.065 Uiso 0.491(4) 1 calc R U P D 2
C107 C 0.17347(11) 1.10142(11) -0.00510(7) 0.0187(3) Uani 1 1 d . . . . .
H107 H 0.111896 1.111870 0.020557 0.022 Uiso 1 1 calc R U . . .

loop_
_atom_site_aniso_label
_atom_site_aniso_U_11
_atom_site_aniso_U_22
_atom_site_aniso_U_33
_atom_site_aniso_U_23
_atom_site_aniso_U_13
_atom_site_aniso_U_12
Sn1 0.01528(5) 0.02028(6) 0.01697(5) 0.00037(4) -0.00456(4) -0.00753(4)
C1 0.0156(7) 0.0170(7) 0.0166(7) 0.0043(6) -0.0050(6) -0.0074(6)
Si1 0.0175(2) 0.0176(2) 0.0215(2) 0.00792(17) -0.00646(17) -0.00729(17)
B1 0.0154(8) 0.0189(8) 0.0136(8) 0.0025(6) -0.0044(6) -0.0063(7)
Sn2 0.01403(5) 0.02204(6) 0.01713(5) 0.00082(4) -0.00246(4) -0.00707(4)
C2 0.0129(7) 0.0136(7) 0.0158(7) 0.0008(5) -0.0040(5) -0.0047(6)
Si2 0.0196(2) 0.0141(2) 0.0164(2) -0.00028(16) -0.00426(17) -0.00560(17)
B2 0.0129(7) 0.0171(8) 0.0130(7) 0.0015(6) -0.0024(6) -0.0046(6)
Si4 0.0155(2) 0.0153(2) 0.0193(2) -0.00050(16) -0.00521(17) -0.00442(16)
C4 0.0134(7) 0.0161(7) 0.0130(7) -0.0001(5) -0.0033(5) -0.0047(6)
Si3 0.0219(2) 0.0166(2) 0.0159(2) 0.00280(16) -0.00247(17) -0.00959(18)
C3 0.0122(7) 0.0142(7) 0.0139(7) 0.0020(5) -0.0040(5) -0.0051(5)
C7 0.0180(7) 0.0168(7) 0.0167(7) 0.0024(6) -0.0014(6) -0.0066(6)
C6 0.0178(7) 0.0171(7) 0.0158(7) 0.0022(6) -0.0048(6) -0.0056(6)
C5 0.0187(7) 0.0176(7) 0.0141(7) 0.0032(6) -0.0031(6) -0.0067(6)
C9 0.0228(9) 0.0272(10) 0.0449(12) 0.0094(8) -0.0049(8) -0.0126(8)
C8 0.0180(8) 0.0210(8) 0.0209(8) 0.0024(6) -0.0003(6) -0.0055(6)
C10 0.0237(9) 0.0430(12) 0.0215(9) -0.0003(8) 0.0037(7) -0.0048(9)
C11 0.0196(8) 0.0246(9) 0.0277(9) 0.0044(7) -0.0022(7) -0.0052(7)
C12 0.0257(8) 0.0219(8) 0.0129(7) 0.0005(6) -0.0012(6) -0.0109(7)
C13 0.0248(8) 0.0262(9) 0.0158(7) 0.0048(6) -0.0071(6) -0.0137(7)
C14 0.0360(10) 0.0594(13) 0.0189(8) 0.0066(8) -0.0122(8) -0.0302(10)
C15 0.0500(16) 0.078(2) 0.0222(11) -0.0010(12) -0.0151(11) -0.0321(15)
C16 0.0399(15) 0.088(2) 0.0383(15) 0.0043(15) -0.0272(13) -0.0123(14)
C17 0.094(3) 0.122(3) 0.0400(16) 0.0226(19) -0.0310(17) -0.092(3)
C15B 0.038(6) 0.079(7) 0.021(5) 0.016(5) -0.022(4) -0.022(6)
C16B 0.066(7) 0.071(4) 0.038(7) -0.007(5) -0.026(6) -0.037(5)
C17B 0.034(4) 0.103(9) 0.031(6) 0.008(6) -0.021(4) -0.037(5)
C19 0.0342(10) 0.0206(8) 0.0243(9) 0.0022(7) -0.0046(7) -0.0156(8)
C18 0.0174(7) 0.0274(9) 0.0165(7) 0.0047(6) -0.0040(6) -0.0096(7)
C20 0.0222(8) 0.0204(8) 0.0279(9) 0.0002(7) -0.0039(7) -0.0029(7)
C21 0.0385(11) 0.0231(9) 0.0253(9) -0.0024(7) -0.0134(8) -0.0102(8)
C22 0.0236(9) 0.0273(10) 0.0489(12) 0.0127(9) -0.0125(9) -0.0136(8)
C23 0.0488(13) 0.0315(10) 0.0260(10) 0.0137(8) -0.0133(9) -0.0148(9)
C24 0.0210(8) 0.0191(8) 0.0390(11) 0.0102(7) -0.0051(8) -0.0043(7)
C25 0.0167(7) 0.0128(7) 0.0118(6) 0.0014(5) -0.0029(5) -0.0064(6)
C26 0.0151(7) 0.0131(7) 0.0160(7) 0.0012(5) -0.0025(6) -0.0037(6)
C27 0.0171(7) 0.0137(7) 0.0138(7) 0.0009(5) -0.0017(6) -0.0052(6)
C28 0.0196(8) 0.0205(8) 0.0134(7) 0.0024(6) 0.0004(6) -0.0040(6)
C29 0.0216(9) 0.0411(11) 0.0255(9) 0.0031(8) 0.0019(7) -0.0129(8)
C30 0.0304(10) 0.0209(8) 0.0196(8) -0.0030(7) 0.0002(7) -0.0008(7)
C31 0.0345(10) 0.0273(9) 0.0145(8) 0.0033(7) 0.0017(7) -0.0039(8)
C32 0.0199(8) 0.0184(7) 0.0128(7) 0.0029(6) -0.0055(6) -0.0082(6)
C33 0.0147(7) 0.0172(7) 0.0167(7) 0.0028(6) -0.0045(6) -0.0067(6)
C34 0.0148(7) 0.0333(10) 0.0212(8) 0.0082(7) -0.0059(6) -0.0059(7)
C35 0.0254(18) 0.0322(19) 0.047(2) 0.0067(16) -0.0070(16) 0.0040(15)
C36 0.0231(18) 0.053(3) 0.064(3) 0.018(2) -0.0175(19) -0.0176(17)
C37 0.026(2) 0.075(5) 0.031(2) 0.027(3) -0.0071(17) 0.008(3)
C35B 0.025(3) 0.067(5) 0.033(3) -0.005(3) -0.015(2) 0.017(3)
C36B 0.029(3) 0.058(4) 0.075(6) -0.001(4) -0.028(4) -0.019(3)
C37B 0.019(3) 0.051(6) 0.086(8) 0.046(5) -0.003(5) 0.002(4)
C38 0.0141(7) 0.0161(7) 0.0143(7) 0.0014(5) -0.0017(5) -0.0071(6)
C39 0.0149(7) 0.0123(7) 0.0144(7) 0.0023(5) -0.0039(5) -0.0043(6)
C40 0.0130(7) 0.0152(7) 0.0163(7) 0.0018(6) -0.0040(6) -0.0040(6)
C41 0.0156(7) 0.0156(7) 0.0175(7) 0.0025(6) -0.0059(6) -0.0063(6)
C42 0.0152(7) 0.0228(8) 0.0227(8) -0.0029(6) -0.0062(6) -0.0066(6)
C43 0.0275(9) 0.0344(10) 0.0310(10) -0.0020(8) -0.0051(8) -0.0205(8)
C44 0.0240(9) 0.0333(10) 0.0333(10) -0.0051(8) -0.0158(8) -0.0032(8)
C45 0.0241(9) 0.0279(9) 0.0282(9) -0.0067(7) -0.0083(7) -0.0094(7)
C46 0.0157(7) 0.0142(7) 0.0175(7) -0.0002(6) -0.0037(6) -0.0045(6)
C47 0.0131(7) 0.0134(7) 0.0197(7) 0.0031(6) -0.0039(6) -0.0045(6)
C48 0.0123(7) 0.0171(7) 0.0242(8) -0.0006(6) -0.0031(6) -0.0041(6)
C49 0.0168(8) 0.0308(10) 0.0288(9) 0.0013(7) -0.0069(7) -0.0012(7)
C50 0.0183(8) 0.0256(9) 0.0248(9) -0.0026(7) 0.0012(7) -0.0063(7)
C51 0.0156(8) 0.0231(9) 0.0453(11) -0.0041(8) -0.0014(8) -0.0087(7)
C52 0.0157(7) 0.0161(7) 0.0192(7) 0.0022(6) -0.0060(6) -0.0071(6)
C53 0.0136(7) 0.0170(7) 0.0134(7) 0.0017(5) -0.0023(5) -0.0053(6)
C54 0.0130(7) 0.0171(7) 0.0131(7) 0.0008(5) -0.0024(5) -0.0054(6)
C55 0.0129(7) 0.0176(7) 0.0138(7) 0.0019(6) -0.0032(5) -0.0052(6)
C56 0.0144(7) 0.0164(7) 0.0142(7) 0.0010(5) -0.0032(6) -0.0048(6)
C57 0.0170(7) 0.0166(7) 0.0136(7) 0.0006(6) -0.0029(6) -0.0071(6)
C58 0.0161(7) 0.0186(8) 0.0162(7) 0.0016(6) -0.0042(6) -0.0048(6)
C59 0.0146(7) 0.0178(7) 0.0156(7) 0.0000(6) -0.0007(6) -0.0055(6)
C60 0.0135(7) 0.0259(8) 0.0164(7) 0.0008(6) 0.0001(6) -0.0048(6)
C61 0.0172(8) 0.0379(11) 0.0254(9) 0.0006(8) -0.0017(7) 0.0002(8)
C62 0.0212(8) 0.0280(9) 0.0219(8) -0.0040(7) 0.0008(7) -0.0039(7)
C63 0.0189(8) 0.0372(11) 0.0309(10) 0.0048(8) -0.0004(7) -0.0135(8)
C64 0.0169(7) 0.0211(8) 0.0125(7) 0.0021(6) -0.0022(6) -0.0079(6)
C65 0.0149(7) 0.0150(7) 0.0160(7) 0.0011(5) -0.0043(6) -0.0072(6)
C66 0.0161(7) 0.0176(7) 0.0178(7) 0.0024(6) -0.0058(6) -0.0053(6)
C67 0.0318(10) 0.0302(10) 0.0226(9) 0.0007(7) -0.0142(8) -0.0038(8)
C68 0.0454(13) 0.0224(10) 0.0630(15) 0.0117(9) -0.0340(12) -0.0144(9)
C69 0.0187(9) 0.0541(13) 0.0280(10) 0.0111(9) -0.0071(8) -0.0027(9)
C70 0.0144(7) 0.0165(7) 0.0138(7) -0.0012(5) -0.0010(5) -0.0055(6)
C71 0.0378(11) 0.0306(10) 0.0221(9) 0.0030(7) 0.0006(8) -0.0229(9)
C72 0.0294(9) 0.0206(8) 0.0291(9) 0.0051(7) -0.0100(8) -0.0059(7)
C73 0.0324(10) 0.0240(9) 0.0250(9) 0.0012(7) -0.0063(7) -0.0165(8)
C74 0.0361(10) 0.0239(9) 0.0256(9) -0.0020(7) -0.0121(8) -0.0109(8)
C75 0.0200(8) 0.0230(9) 0.0425(11) -0.0053(8) -0.0081(8) -0.0038(7)
C76 0.0269(9) 0.0222(8) 0.0287(9) 0.0010(7) -0.0062(7) -0.0129(7)
C77 0.0162(7) 0.0157(7) 0.0129(7) 0.0007(5) -0.0007(5) -0.0075(6)
C78 0.0161(7) 0.0200(8) 0.0145(7) 0.0006(6) -0.0031(6) -0.0065(6)
C79 0.0156(7) 0.0218(8) 0.0155(7) -0.0005(6) -0.0019(6) -0.0057(6)
C84 0.0171(7) 0.0236(8) 0.0153(7) -0.0022(6) -0.0018(6) -0.0077(6)
C85 0.0177(7) 0.0235(8) 0.0142(7) 0.0010(6) -0.0033(6) -0.0097(6)
C86 0.0203(8) 0.0403(11) 0.0190(8) -0.0048(7) -0.0068(7) -0.0048(8)
C87 0.0262(11) 0.126(3) 0.0337(12) -0.0142(14) -0.0072(9) -0.0314(14)
C88 0.0672(17) 0.0393(12) 0.0275(11) -0.0030(9) -0.0273(11) 0.0091(12)
C89 0.0302(10) 0.0390(11) 0.0184(8) -0.0050(7) -0.0087(7) -0.0097(8)
C90 0.0150(7) 0.0195(8) 0.0159(7) -0.0003(6) -0.0018(6) -0.0053(6)
C91 0.0180(7) 0.0162(7) 0.0148(7) 0.0028(6) -0.0037(6) -0.0076(6)
C92 0.0159(7) 0.0238(8) 0.0183(7) 0.0062(6) -0.0063(6) -0.0072(6)
C93 0.0196(8) 0.0324(10) 0.0203(8) 0.0103(7) -0.0055(7) -0.0122(7)
C94 0.0192(9) 0.0724(15) 0.0354(10) 0.0287(10) -0.0037(8) -0.0167(9)
C95 0.047(2) 0.084(2) 0.108(3) 0.055(2) 0.046(2) 0.0168(18)
C96 0.0271(15) 0.084(3) 0.0326(14) 0.0271(16) -0.0017(12) -0.0189(16)
C97 0.044(2) 0.177(4) 0.061(2) 0.014(3) -0.0106(18) -0.066(2)
C95B 0.013(2) 0.145(5) 0.047(3) 0.043(4) -0.002(2) -0.011(3)
C96B 0.032(3) 0.091(4) 0.046(3) 0.008(3) 0.001(3) -0.007(3)
C97B 0.044(4) 0.087(3) 0.072(4) 0.028(3) 0.010(3) -0.035(3)
C80 0.0182(8) 0.0317(10) 0.0200(8) -0.0069(7) -0.0047(7) 0.0016(7)
C81 0.0281(11) 0.0608(15) 0.0317(11) -0.0159(10) -0.0144(9) 0.0141(10)
C82 0.0407(12) 0.0263(10) 0.0341(11) -0.0015(8) -0.0070(9) 0.0041(9)
C83 0.0176(9) 0.0504(13) 0.0305(10) -0.0109(9) -0.0002(7) -0.0067(9)
C98 0.0239(9) 0.0306(9) 0.0234(8) 0.0143(7) -0.0077(7) -0.0130(7)
C99 0.0211(8) 0.0199(8) 0.0242(8) 0.0080(6) -0.0089(7) -0.0070(7)
C100 0.0225(9) 0.0255(9) 0.0345(10) 0.0142(8) -0.0116(8) -0.0065(7)
C101 0.0161(18) 0.055(3) 0.053(3) 0.025(2) -0.0112(18) -0.0035(18)
C102 0.035(2) 0.046(3) 0.041(2) 0.0172(19) -0.0249(19) -0.0113(19)
C103 0.047(3) 0.029(2) 0.087(4) 0.026(2) -0.042(3) -0.015(2)
C104 0.050(3) 0.029(2) 0.061(3) 0.005(2) -0.019(3) 0.007(2)
C105 0.0187(19) 0.049(3) 0.054(3) 0.023(2) -0.017(2) -0.0105(18)
C106 0.029(2) 0.052(3) 0.048(3) 0.032(2) -0.0150(19) -0.013(2)
C107 0.0158(7) 0.0190(8) 0.0197(8) 0.0021(6) -0.0037(6) -0.0052(6)

loop_
_atom_type_symbol
_atom_type_description
_atom_type_scat_dispersion_real
_atom_type_scat_dispersion_imag
_atom_type_scat_source
C C 0.0033 0.0016 'International Tables Vol C Tables 4.2.6.8 and 6.1.1.4'
H H 0.0000 0.0000 'International Tables Vol C Tables 4.2.6.8 and 6.1.1.4'
B B 0.0013 0.0007 'International Tables Vol C Tables 4.2.6.8 and 6.1.1.4'
Si Si 0.0817 0.0704 'International Tables Vol C Tables 4.2.6.8 and 6.1.1.4'
Sn Sn -0.6537 1.4246 'International Tables Vol C Tables 4.2.6.8 and 6.1.1.4'

loop_
_geom_angle_atom_site_label_1
_geom_angle_atom_site_label_2
_geom_angle_atom_site_label_3
_geom_angle
_geom_angle_site_symmetry_1
_geom_angle_site_symmetry_3
_geom_angle_publ_flag
C2 Sn1 C4 59.67(5) . . ?
C2 Sn1 C1 35.51(5) . . ?
C4 Sn1 C1 62.10(5) . . ?
C2 Sn1 C3 34.78(5) . . ?
C4 Sn1 C3 35.27(5) . . ?
C1 Sn1 C3 59.41(5) . . ?
C2 Sn1 B1 59.75(6) . . ?
C4 Sn1 B1 37.48(6) . . ?
C1 Sn1 B1 37.29(6) . . ?
C3 Sn1 B1 59.49(5) . . ?
C2 C1 B1 106.51(13) . . ?
C2 C1 Si1 124.00(12) . . ?
B1 C1 Si1 128.32(12) . . ?
C2 C1 Sn1 71.79(8) . . ?
B1 C1 Sn1 73.59(9) . . ?
Si1 C1 Sn1 129.23(8) . . ?
C23 Si1 C1 110.33(8) . . ?
C23 Si1 C22 108.20(10) . . ?
C1 Si1 C22 107.25(8) . . ?
C23 Si1 C24 107.98(10) . . ?
C1 Si1 C24 113.83(8) . . ?
C22 Si1 C24 109.12(9) . . ?
C1 B1 C4 104.93(13) . . ?
C1 B1 C5 129.82(14) . . ?
C4 B1 C5 125.25(14) . . ?
C1 B1 Sn1 69.12(8) . . ?
C4 B1 Sn1 68.82(8) . . ?
C5 B1 Sn1 126.48(11) . . ?
C55 Sn2 C53 59.78(5) . . ?
C55 Sn2 C56 35.55(5) . . ?
C53 Sn2 C56 62.36(5) . . ?
C55 Sn2 C54 34.90(5) . . ?
C53 Sn2 C54 35.34(5) . . ?
C56 Sn2 C54 59.67(5) . . ?
C55 Sn2 B2 59.89(5) . . ?
C53 Sn2 B2 37.52(5) . . ?
C56 Sn2 B2 37.55(5) . . ?
C54 Sn2 B2 59.66(5) . . ?
C3 C2 C1 111.13(13) . . ?
C3 C2 C39 124.08(13) . . ?
C1 C2 C39 124.66(13) . . ?
C3 C2 Sn1 74.00(8) . . ?
C1 C2 Sn1 72.70(9) . . ?
C39 C2 Sn1 123.83(10) . . ?
C20 Si2 C21 106.77(9) . . ?
C20 Si2 C19 110.47(9) . . ?
C21 Si2 C19 106.91(9) . . ?
C20 Si2 C4 110.39(8) . . ?
C21 Si2 C4 109.92(8) . . ?
C19 Si2 C4 112.17(8) . . ?
C53 B2 C56 105.21(13) . . ?
C53 B2 C57 125.08(14) . . ?
C56 B2 C57 129.46(14) . . ?
C53 B2 Sn2 69.12(9) . . ?
C56 B2 Sn2 69.29(8) . . ?
C57 B2 Sn2 121.36(11) . . ?
C74 Si4 C76 107.50(9) . . ?
C74 Si4 C75 108.78(9) . . ?
C76 Si4 C75 109.44(9) . . ?
C74 Si4 C56 108.64(8) . . ?
C76 Si4 C56 111.59(8) . . ?
C75 Si4 C56 110.79(8) . . ?
C3 C4 B1 106.71(13) . . ?
C3 C4 Si2 127.20(11) . . ?
B1 C4 Si2 126.05(11) . . ?
C3 C4 Sn1 73.50(8) . . ?
B1 C4 Sn1 73.70(9) . . ?
Si2 C4 Sn1 116.31(7) . . ?
C71 Si3 C72 108.76(9) . . ?
C71 Si3 C53 110.10(8) . . ?
C72 Si3 C53 109.78(8) . . ?
C71 Si3 C73 106.08(8) . . ?
C72 Si3 C73 109.04(9) . . ?
C53 Si3 C73 112.95(8) . . ?
C2 C3 C4 110.30(13) . . ?
C2 C3 C25 122.82(13) . . ?
C4 C3 C25 126.52(13) . . ?
C2 C3 Sn1 71.22(8) . . ?
C4 C3 Sn1 71.23(8) . . ?
C25 C3 Sn1 129.66(10) . . ?
C12 C7 C6 117.76(15) . . ?
C12 C7 C8 122.75(14) . . ?
C6 C7 C8 119.49(15) . . ?
C5 C6 C7 122.57(15) . . ?
C5 C6 H6 118.7 . . ?
C7 C6 H6 118.7 . . ?
C6 C5 C18 117.12(14) . . ?
C6 C5 B1 117.84(14) . . ?
C18 C5 B1 124.98(14) . . ?
C8 C9 H9A 109.5 . . ?
C8 C9 H9B 109.5 . . ?
H9A C9 H9B 109.5 . . ?
C8 C9 H9C 109.5 . . ?
H9A C9 H9C 109.5 . . ?
H9B C9 H9C 109.5 . . ?
C10 C8 C11 108.50(15) . . ?
C10 C8 C9 107.99(16) . . ?
C11 C8 C9 108.63(15) . . ?
C10 C8 C7 112.49(15) . . ?
C11 C8 C7 109.41(14) . . ?
C9 C8 C7 109.74(14) . . ?
C8 C10 H10A 109.5 . . ?
C8 C10 H10B 109.5 . . ?
H10A C10 H10B 109.5 . . ?
C8 C10 H10C 109.5 . . ?
H10A C10 H10C 109.5 . . ?
H10B C10 H10C 109.5 . . ?
C8 C11 H11A 109.5 . . ?
C8 C11 H11B 109.5 . . ?
H11A C11 H11B 109.5 . . ?
C8 C11 H11C 109.5 . . ?
H11A C11 H11C 109.5 . . ?
H11B C11 H11C 109.5 . . ?
C7 C12 C13 122.11(15) . . ?
C7 C12 H12 118.9 . . ?
C13 C12 H12 118.9 . . ?
C18 C13 C12 117.84(15) . . ?
C18 C13 C14 120.17(16) . . ?
C12 C13 C14 121.99(15) . . ?
C17B C14 C15B 114.7(9) . . ?
C15 C14 C17 108.9(2) . . ?
C17B C14 C13 115.2(6) . . ?
C15 C14 C13 113.40(18) . . ?
C15B C14 C13 110.8(6) . . ?
C17 C14 C13 108.97(18) . . ?
C15 C14 C16 107.4(2) . . ?
C17 C14 C16 108.8(3) . . ?
C13 C14 C16 109.23(18) . . ?
C17B C14 C16B 106.5(10) . . ?
C15B C14 C16B 104.0(9) . . ?
C13 C14 C16B 104.3(6) . . ?
C14 C15 H15A 109.5 . . ?
C14 C15 H15B 109.5 . . ?
H15A C15 H15B 109.5 . . ?
C14 C15 H15C 109.5 . . ?
H15A C15 H15C 109.5 . . ?
H15B C15 H15C 109.5 . . ?
C14 C16 H16A 109.5 . . ?
C14 C16 H16B 109.5 . . ?
H16A C16 H16B 109.5 . . ?
C14 C16 H16C 109.5 . . ?
H16A C16 H16C 109.5 . . ?
H16B C16 H16C 109.5 . . ?
C14 C17 H17A 109.5 . . ?
C14 C17 H17B 109.5 . . ?
H17A C17 H17B 109.5 . . ?
C14 C17 H17C 109.5 . . ?
H17A C17 H17C 109.5 . . ?
H17B C17 H17C 109.5 . . ?
C14 C15B H15D 109.5 . . ?
C14 C15B H15E 109.5 . . ?
H15D C15B H15E 109.5 . . ?
C14 C15B H15F 109.5 . . ?
H15D C15B H15F 109.5 . . ?
H15E C15B H15F 109.5 . . ?
C14 C16B H16D 109.5 . . ?
C14 C16B H16E 109.5 . . ?
H16D C16B H16E 109.5 . . ?
C14 C16B H16F 109.5 . . ?
H16D C16B H16F 109.5 . . ?
H16E C16B H16F 109.5 . . ?
C14 C17B H17D 109.5 . . ?
C14 C17B H17E 109.5 . . ?
H17D C17B H17E 109.5 . . ?
C14 C17B H17F 109.5 . . ?
H17D C17B H17F 109.5 . . ?
H17E C17B H17F 109.5 . . ?
Si2 C19 H19A 109.5 . . ?
Si2 C19 H19B 109.5 . . ?
H19A C19 H19B 109.5 . . ?
Si2 C19 H19C 109.5 . . ?
H19A C19 H19C 109.5 . . ?
H19B C19 H19C 109.5 . . ?
C13 C18 C5 122.58(15) . . ?
C13 C18 H18 118.7 . . ?
C5 C18 H18 118.7 . . ?
Si2 C20 H20A 109.5 . . ?
Si2 C20 H20B 109.5 . . ?
H20A C20 H20B 109.5 . . ?
Si2 C20 H20C 109.5 . . ?
H20A C20 H20C 109.5 . . ?
H20B C20 H20C 109.5 . . ?
Si2 C21 H21A 109.5 . . ?
Si2 C21 H21B 109.5 . . ?
H21A C21 H21B 109.5 . . ?
Si2 C21 H21C 109.5 . . ?
H21A C21 H21C 109.5 . . ?
H21B C21 H21C 109.5 . . ?
Si1 C22 H22A 109.5 . . ?
Si1 C22 H22B 109.5 . . ?
H22A C22 H22B 109.5 . . ?
Si1 C22 H22C 109.5 . . ?
H22A C22 H22C 109.5 . . ?
H22B C22 H22C 109.5 . . ?
Si1 C23 H23A 109.5 . . ?
Si1 C23 H23B 109.5 . . ?
H23A C23 H23B 109.5 . . ?
Si1 C23 H23C 109.5 . . ?
H23A C23 H23C 109.5 . . ?
H23B C23 H23C 109.5 . . ?
Si1 C24 H24A 109.5 . . ?
Si1 C24 H24B 109.5 . . ?
H24A C24 H24B 109.5 . . ?
Si1 C24 H24C 109.5 . . ?
H24A C24 H24C 109.5 . . ?
H24B C24 H24C 109.5 . . ?
C26 C25 C38 118.89(14) . . ?
C26 C25 C3 122.07(14) . . ?
C38 C25 C3 118.86(13) . . ?
C25 C26 C27 121.53(15) . . ?
C25 C26 H26 119.2 . . ?
C27 C26 H26 119.2 . . ?
C26 C27 C32 118.07(14) . . ?
C26 C27 C28 119.67(14) . . ?
C32 C27 C28 122.12(14) . . ?
C27 C28 C31 112.62(14) . . ?
C27 C28 C29 110.60(14) . . ?
C31 C28 C29 107.69(15) . . ?
C27 C28 C30 107.40(13) . . ?
C31 C28 C30 108.81(15) . . ?
C29 C28 C30 109.69(15) . . ?
C28 C29 H29A 109.5 . . ?
C28 C29 H29B 109.5 . . ?
H29A C29 H29B 109.5 . . ?
C28 C29 H29C 109.5 . . ?
H29A C29 H29C 109.5 . . ?
H29B C29 H29C 109.5 . . ?
C28 C30 H30A 109.5 . . ?
C28 C30 H30B 109.5 . . ?
H30A C30 H30B 109.5 . . ?
C28 C30 H30C 109.5 . . ?
H30A C30 H30C 109.5 . . ?
H30B C30 H30C 109.5 . . ?
C28 C31 H31A 109.5 . . ?
C28 C31 H31B 109.5 . . ?
H31A C31 H31B 109.5 . . ?
C28 C31 H31C 109.5 . . ?
H31A C31 H31C 109.5 . . ?
H31B C31 H31C 109.5 . . ?
C27 C32 C33 122.21(14) . . ?
C27 C32 H32 118.9 . . ?
C33 C32 H32 118.9 . . ?
C38 C33 C32 117.80(14) . . ?
C38 C33 C34 121.23(14) . . ?
C32 C33 C34 120.96(14) . . ?
C35B C34 C37B 111.4(5) . . ?
C36 C34 C37 111.2(4) . . ?
C35B C34 C33 113.3(2) . . ?
C36 C34 C33 111.8(2) . . ?
C37B C34 C33 113.6(5) . . ?
C37 C34 C33 112.4(3) . . ?
C36 C34 C35 108.2(3) . . ?
C37 C34 C35 105.3(3) . . ?
C33 C34 C35 107.61(18) . . ?
C35B C34 C36B 106.3(4) . . ?
C37B C34 C36B 107.2(6) . . ?
C33 C34 C36B 104.3(3) . . ?
C34 C35 H35A 109.5 . . ?
C34 C35 H35B 109.5 . . ?
H35A C35 H35B 109.5 . . ?
C34 C35 H35C 109.5 . . ?
H35A C35 H35C 109.5 . . ?
H35B C35 H35C 109.5 . . ?
C34 C36 H36A 109.5 . . ?
C34 C36 H36B 109.5 . . ?
H36A C36 H36B 109.5 . . ?
C34 C36 H36C 109.5 . . ?
H36A C36 H36C 109.5 . . ?
H36B C36 H36C 109.5 . . ?
C34 C37 H37A 109.5 . . ?
C34 C37 H37B 109.5 . . ?
H37A C37 H37B 109.5 . . ?
C34 C37 H37C 109.5 . . ?
H37A C37 H37C 109.5 . . ?
H37B C37 H37C 109.5 . . ?
C34 C35B H35D 109.5 . . ?
C34 C35B H35E 109.5 . . ?
H35D C35B H35E 109.5 . . ?
C34 C35B H35F 109.5 . . ?
H35D C35B H35F 109.5 . . ?
H35E C35B H35F 109.5 . . ?
C34 C36B H36D 109.5 . . ?
C34 C36B H36E 109.5 . . ?
H36D C36B H36E 109.5 . . ?
C34 C36B H36F 109.5 . . ?
H36D C36B H36F 109.5 . . ?
H36E C36B H36F 109.5 . . ?
C34 C37B H37D 109.5 . . ?
C34 C37B H37E 109.5 . . ?
H37D C37B H37E 109.5 . . ?
C34 C37B H37F 109.5 . . ?
H37D C37B H37F 109.5 . . ?
H37E C37B H37F 109.5 . . ?
C33 C38 C25 121.48(14) . . ?
C33 C38 H38 119.3 . . ?
C25 C38 H38 119.3 . . ?
C40 C39 C52 118.88(14) . . ?
C40 C39 C2 119.11(13) . . ?
C52 C39 C2 122.01(14) . . ?
C39 C40 C41 121.17(14) . . ?
C39 C40 H40 119.4 . . ?
C41 C40 H40 119.4 . . ?
C46 C41 C40 118.09(14) . . ?
C46 C41 C42 122.18(14) . . ?
C40 C41 C42 119.73(14) . . ?
C41 C42 C44 109.76(14) . . ?
C41 C42 C45 112.67(14) . . ?
C44 C42 C45 108.28(15) . . ?
C41 C42 C43 108.49(14) . . ?
C44 C42 C43 109.60(15) . . ?
C45 C42 C43 108.00(15) . . ?
C42 C43 H43A 109.5 . . ?
C42 C43 H43B 109.5 . . ?
H43A C43 H43B 109.5 . . ?
C42 C43 H43C 109.5 . . ?
H43A C43 H43C 109.5 . . ?
H43B C43 H43C 109.5 . . ?
C42 C44 H44A 109.5 . . ?
C42 C44 H44B 109.5 . . ?
H44A C44 H44B 109.5 . . ?
C42 C44 H44C 109.5 . . ?
H44A C44 H44C 109.5 . . ?
H44B C44 H44C 109.5 . . ?
C42 C45 H45A 109.5 . . ?
C42 C45 H45B 109.5 . . ?
H45A C45 H45B 109.5 . . ?
C42 C45 H45C 109.5 . . ?
H45A C45 H45C 109.5 . . ?
H45B C45 H45C 109.5 . . ?
C41 C46 C47 122.46(14) . . ?
C41 C46 H46 118.8 . . ?
C47 C46 H46 118.8 . . ?
C52 C47 C46 117.63(14) . . ?
C52 C47 C48 120.21(14) . . ?
C46 C47 C48 122.14(14) . . ?
C50 C48 C47 112.28(13) . . ?
C50 C48 C49 108.45(14) . . ?
C47 C48 C49 108.52(14) . . ?
C50 C48 C51 107.42(14) . . ?
C47 C48 C51 110.20(13) . . ?
C49 C48 C51 109.94(15) . . ?
C48 C49 H49A 109.5 . . ?
C48 C49 H49B 109.5 . . ?
H49A C49 H49B 109.5 . . ?
C48 C49 H49C 109.5 . . ?
H49A C49 H49C 109.5 . . ?
H49B C49 H49C 109.5 . . ?
C48 C50 H50A 109.5 . . ?
C48 C50 H50B 109.5 . . ?
H50A C50 H50B 109.5 . . ?
C48 C50 H50C 109.5 . . ?
H50A C50 H50C 109.5 . . ?
H50B C50 H50C 109.5 . . ?
C48 C51 H51A 109.5 . . ?
C48 C51 H51B 109.5 . . ?
H51A C51 H51B 109.5 . . ?
C48 C51 H51C 109.5 . . ?
H51A C51 H51C 109.5 . . ?
H51B C51 H51C 109.5 . . ?
C47 C52 C39 121.76(14) . . ?
C47 C52 H52 119.1 . . ?
C39 C52 H52 119.1 . . ?
C54 C53 B2 106.43(13) . . ?
C54 C53 Si3 125.21(11) . . ?
B2 C53 Si3 128.32(11) . . ?
C54 C53 Sn2 72.69(9) . . ?
B2 C53 Sn2 73.35(9) . . ?
Si3 C53 Sn2 117.41(7) . . ?
C55 C54 C53 110.92(13) . . ?
C55 C54 C77 122.19(14) . . ?
C53 C54 C77 126.80(14) . . ?
C55 C54 Sn2 71.97(8) . . ?
C53 C54 Sn2 71.97(8) . . ?
C77 C54 Sn2 125.72(10) . . ?
C54 C55 C56 111.03(13) . . ?
C54 C55 C91 121.95(13) . . ?
C56 C55 C91 126.88(14) . . ?
C54 C55 Sn2 73.13(9) . . ?
C56 C55 Sn2 72.62(8) . . ?
C91 C55 Sn2 124.76(10) . . ?
C55 C56 B2 106.12(13) . . ?
C55 C56 Si4 124.09(11) . . ?
B2 C56 Si4 129.40(11) . . ?
C55 C56 Sn2 71.83(8) . . ?
B2 C56 Sn2 73.17(9) . . ?
Si4 C56 Sn2 125.39(8) . . ?
C70 C57 C58 117.35(14) . . ?
C70 C57 B2 120.67(14) . . ?
C58 C57 B2 121.76(14) . . ?
C59 C58 C57 122.39(15) . . ?
C59 C58 H58 118.8 . . ?
C57 C58 H58 118.8 . . ?
C58 C59 C64 117.82(14) . . ?
C58 C59 C60 122.36(15) . . ?
C64 C59 C60 119.80(14) . . ?
C61 C60 C59 112.39(14) . . ?
C61 C60 C62 107.89(15) . . ?
C59 C60 C62 109.49(14) . . ?
C61 C60 C63 108.47(15) . . ?
C59 C60 C63 109.30(14) . . ?
C62 C60 C63 109.25(15) . . ?
C60 C61 H61A 109.5 . . ?
C60 C61 H61B 109.5 . . ?
H61A C61 H61B 109.5 . . ?
C60 C61 H61C 109.5 . . ?
H61A C61 H61C 109.5 . . ?
H61B C61 H61C 109.5 . . ?
C60 C62 H62A 109.5 . . ?
C60 C62 H62B 109.5 . . ?
H62A C62 H62B 109.5 . . ?
C60 C62 H62C 109.5 . . ?
H62A C62 H62C 109.5 . . ?
H62B C62 H62C 109.5 . . ?
C60 C63 H63A 109.5 . . ?
C60 C63 H63B 109.5 . . ?
H63A C63 H63B 109.5 . . ?
C60 C63 H63C 109.5 . . ?
H63A C63 H63C 109.5 . . ?
H63B C63 H63C 109.5 . . ?
C65 C64 C59 122.41(14) . . ?
C65 C64 H64 118.8 . . ?
C59 C64 H64 118.8 . . ?
C64 C65 C70 117.55(14) . . ?
C64 C65 C66 120.41(14) . . ?
C70 C65 C66 121.84(14) . . ?
C68 C66 C69 108.90(17) . . ?
C68 C66 C67 108.27(16) . . ?
C69 C66 C67 107.32(15) . . ?
C68 C66 C65 108.16(14) . . ?
C69 C66 C65 112.21(14) . . ?
C67 C66 C65 111.89(14) . . ?
C66 C67 H67A 109.5 . . ?
C66 C67 H67B 109.5 . . ?
H67A C67 H67B 109.5 . . ?
C66 C67 H67C 109.5 . . ?
H67A C67 H67C 109.5 . . ?
H67B C67 H67C 109.5 . . ?
C66 C68 H68A 109.5 . . ?
C66 C68 H68B 109.5 . . ?
H68A C68 H68B 109.5 . . ?
C66 C68 H68C 109.5 . . ?
H68A C68 H68C 109.5 . . ?
H68B C68 H68C 109.5 . . ?
C66 C69 H69A 109.5 . . ?
C66 C69 H69B 109.5 . . ?
H69A C69 H69B 109.5 . . ?
C66 C69 H69C 109.5 . . ?
H69A C69 H69C 109.5 . . ?
H69B C69 H69C 109.5 . . ?
C57 C70 C65 122.44(14) . . ?
C57 C70 H70 118.8 . . ?
C65 C70 H70 118.8 . . ?
Si3 C71 H71A 109.5 . . ?
Si3 C71 H71B 109.5 . . ?
H71A C71 H71B 109.5 . . ?
Si3 C71 H71C 109.5 . . ?
H71A C71 H71C 109.5 . . ?
H71B C71 H71C 109.5 . . ?
Si3 C72 H72A 109.5 . . ?
Si3 C72 H72B 109.5 . . ?
H72A C72 H72B 109.5 . . ?
Si3 C72 H72C 109.5 . . ?
H72A C72 H72C 109.5 . . ?
H72B C72 H72C 109.5 . . ?
Si3 C73 H73A 109.5 . . ?
Si3 C73 H73B 109.5 . . ?
H73A C73 H73B 109.5 . . ?
Si3 C73 H73C 109.5 . . ?
H73A C73 H73C 109.5 . . ?
H73B C73 H73C 109.5 . . ?
Si4 C74 H74A 109.5 . . ?
Si4 C74 H74B 109.5 . . ?
H74A C74 H74B 109.5 . . ?
Si4 C74 H74C 109.5 . . ?
H74A C74 H74C 109.5 . . ?
H74B C74 H74C 109.5 . . ?
Si4 C75 H75A 109.5 . . ?
Si4 C75 H75B 109.5 . . ?
H75A C75 H75B 109.5 . . ?
Si4 C75 H75C 109.5 . . ?
H75A C75 H75C 109.5 . . ?
H75B C75 H75C 109.5 . . ?
Si4 C76 H76A 109.5 . . ?
Si4 C76 H76B 109.5 . . ?
H76A C76 H76B 109.5 . . ?
Si4 C76 H76C 109.5 . . ?
H76A C76 H76C 109.5 . . ?
H76B C76 H76C 109.5 . . ?
C90 C77 C78 119.54(14) . . ?
C90 C77 C54 121.56(14) . . ?
C78 C77 C54 118.83(14) . . ?
C79 C78 C77 120.85(15) . . ?
C79 C78 H78 119.6 . . ?
C77 C78 H78 119.6 . . ?
C78 C79 C84 118.22(15) . . ?
C78 C79 C80 122.27(15) . . ?
C84 C79 C80 119.47(14) . . ?
C85 C84 C79 122.17(15) . . ?
C85 C84 H84 118.9 . . ?
C79 C84 H84 118.9 . . ?
C84 C85 C90 117.85(15) . . ?
C84 C85 C86 123.64(15) . . ?
C90 C85 C86 118.50(15) . . ?
C89 C86 C85 112.54(15) . . ?
C89 C86 C87 108.25(17) . . ?
C85 C86 C87 109.45(17) . . ?
C89 C86 C88 108.02(17) . . ?
C85 C86 C88 108.88(16) . . ?
C87 C86 C88 109.7(2) . . ?
C86 C87 H87A 109.5 . . ?
C86 C87 H87B 109.5 . . ?
H87A C87 H87B 109.5 . . ?
C86 C87 H87C 109.5 . . ?
H87A C87 H87C 109.5 . . ?
H87B C87 H87C 109.5 . . ?
C86 C88 H88A 109.5 . . ?
C86 C88 H88B 109.5 . . ?
H88A C88 H88B 109.5 . . ?
C86 C88 H88C 109.5 . . ?
H88A C88 H88C 109.5 . . ?
H88B C88 H88C 109.5 . . ?
C86 C89 H89A 109.5 . . ?
C86 C89 H89B 109.5 . . ?
H89A C89 H89B 109.5 . . ?
C86 C89 H89C 109.5 . . ?
H89A C89 H89C 109.5 . . ?
H89B C89 H89C 109.5 . . ?
C77 C90 C85 121.33(15) . . ?
C77 C90 H90 119.3 . . ?
C85 C90 H90 119.3 . . ?
C92 C91 C107 119.51(15) . . ?
C92 C91 C55 118.56(14) . . ?
C107 C91 C55 121.92(14) . . ?
C91 C92 C93 121.41(15) . . ?
C91 C92 H92 119.3 . . ?
C93 C92 H92 119.3 . . ?
C98 C93 C92 117.89(16) . . ?
C98 C93 C94 122.02(16) . . ?
C92 C93 C94 120.08(16) . . ?
C96 C94 C95 108.9(3) . . ?
C95B C94 C93 117.0(4) . . ?
C96 C94 C93 114.9(2) . . ?
C95 C94 C93 109.9(2) . . ?
C95B C94 C96B 116.2(7) . . ?
C93 C94 C96B 106.9(4) . . ?
C96 C94 C97 108.1(3) . . ?
C95 C94 C97 108.0(4) . . ?
C93 C94 C97 106.8(2) . . ?
C95B C94 C97B 106.5(7) . . ?
C93 C94 C97B 108.0(4) . . ?
C96B C94 C97B 100.7(6) . . ?
C94 C95 H95A 109.5 . . ?
C94 C95 H95B 109.5 . . ?
H95A C95 H95B 109.5 . . ?
C94 C95 H95C 109.5 . . ?
H95A C95 H95C 109.5 . . ?
H95B C95 H95C 109.5 . . ?
C94 C96 H96A 109.5 . . ?
C94 C96 H96B 109.5 . . ?
H96A C96 H96B 109.5 . . ?
C94 C96 H96C 109.5 . . ?
H96A C96 H96C 109.5 . . ?
H96B C96 H96C 109.5 . . ?
C94 C97 H97A 109.5 . . ?
C94 C97 H97B 109.5 . . ?
H97A C97 H97B 109.5 . . ?
C94 C97 H97C 109.5 . . ?
H97A C97 H97C 109.5 . . ?
H97B C97 H97C 109.5 . . ?
C94 C95B H95D 109.5 . . ?
C94 C95B H95E 109.5 . . ?
H95D C95B H95E 109.5 . . ?
C94 C95B H95F 109.5 . . ?
H95D C95B H95F 109.5 . . ?
H95E C95B H95F 109.5 . . ?
C94 C96B H96D 109.5 . . ?
C94 C96B H96E 109.5 . . ?
H96D C96B H96E 109.5 . . ?
C94 C96B H96F 109.5 . . ?
H96D C96B H96F 109.5 . . ?
H96E C96B H96F 109.5 . . ?
C94 C97B H97D 109.5 . . ?
C94 C97B H97E 109.5 . . ?
H97D C97B H97E 109.5 . . ?
C94 C97B H97F 109.5 . . ?
H97D C97B H97F 109.5 . . ?
H97E C97B H97F 109.5 . . ?
C81 C80 C79 112.68(15) . . ?
C81 C80 C83 107.93(17) . . ?
C79 C80 C83 109.81(16) . . ?
C81 C80 C82 108.43(18) . . ?
C79 C80 C82 108.25(15) . . ?
C83 C80 C82 109.71(16) . . ?
C80 C81 H81A 109.5 . . ?
C80 C81 H81B 109.5 . . ?
H81A C81 H81B 109.5 . . ?
C80 C81 H81C 109.5 . . ?
H81A C81 H81C 109.5 . . ?
H81B C81 H81C 109.5 . . ?
C80 C82 H82A 109.5 . . ?
C80 C82 H82B 109.5 . . ?
H82A C82 H82B 109.5 . . ?
C80 C82 H82C 109.5 . . ?
H82A C82 H82C 109.5 . . ?
H82B C82 H82C 109.5 . . ?
C80 C83 H83A 109.5 . . ?
C80 C83 H83B 109.5 . . ?
H83A C83 H83B 109.5 . . ?
C80 C83 H83C 109.5 . . ?
H83A C83 H83C 109.5 . . ?
H83B C83 H83C 109.5 . . ?
C93 C98 C99 122.35(16) . . ?
C93 C98 H98 118.8 . . ?
C99 C98 H98 118.8 . . ?
C98 C99 C107 117.90(16) . . ?
C98 C99 C100 121.35(15) . . ?
C107 C99 C100 120.76(15) . . ?
C105 C100 C99 109.8(2) . . ?
C103 C100 C99 109.6(2) . . ?
C105 C100 C106 109.3(3) . . ?
C99 C100 C106 111.7(2) . . ?
C103 C100 C101 109.4(3) . . ?
C99 C100 C101 113.1(2) . . ?
C105 C100 C104 111.2(3) . . ?
C99 C100 C104 107.7(2) . . ?
C106 C100 C104 107.1(3) . . ?
C103 C100 C102 110.2(3) . . ?
C99 C100 C102 109.9(2) . . ?
C101 C100 C102 104.5(3) . . ?
C100 C101 H10D 109.5 . . ?
C100 C101 H10E 109.5 . . ?
H10D C101 H10E 109.5 . . ?
C100 C101 H10F 109.5 . . ?
H10D C101 H10F 109.5 . . ?
H10E C101 H10F 109.5 . . ?
C100 C102 H10G 109.5 . . ?
C100 C102 H10H 109.5 . . ?
H10G C102 H10H 109.5 . . ?
C100 C102 H10I 109.5 . . ?
H10G C102 H10I 109.5 . . ?
H10H C102 H10I 109.5 . . ?
C100 C103 H10J 109.5 . . ?
C100 C103 H10K 109.5 . . ?
H10J C103 H10K 109.5 . . ?
C100 C103 H10L 109.5 . . ?
H10J C103 H10L 109.5 . . ?
H10K C103 H10L 109.5 . . ?
C100 C104 H10M 109.5 . . ?
C100 C104 H10N 109.5 . . ?
H10M C104 H10N 109.5 . . ?
C100 C104 H10O 109.5 . . ?
H10M C104 H10O 109.5 . . ?
H10N C104 H10O 109.5 . . ?
C100 C105 H10P 109.5 . . ?
C100 C105 H10Q 109.5 . . ?
H10P C105 H10Q 109.5 . . ?
C100 C105 H10R 109.5 . . ?
H10P C105 H10R 109.5 . . ?
H10Q C105 H10R 109.5 . . ?
C100 C106 H10S 109.5 . . ?
C100 C106 H10T 109.5 . . ?
H10S C106 H10T 109.5 . . ?
C100 C106 H10U 109.5 . . ?
H10S C106 H10U 109.5 . . ?
H10T C106 H10U 109.5 . . ?
C91 C107 C99 120.95(15) . . ?
C91 C107 H107 119.5 . . ?
C99 C107 H107 119.5 . . ?

loop_
_geom_bond_atom_site_label_1
_geom_bond_atom_site_label_2
_geom_bond_distance
_geom_bond_site_symmetry_2
_geom_bond_publ_flag
Sn1 C2 2.3855(15) . ?
Sn1 C4 2.3917(15) . ?
Sn1 C1 2.3978(15) . ?
Sn1 C3 2.4220(15) . ?
Sn1 B1 2.4618(18) . ?
C1 C2 1.459(2) . ?
C1 B1 1.555(2) . ?
C1 Si1 1.8720(16) . ?
Si1 C23 1.860(2) . ?
Si1 C22 1.8722(19) . ?
Si1 C24 1.8731(19) . ?
B1 C4 1.561(2) . ?
B1 C5 1.582(2) . ?
Sn2 C55 2.3868(15) . ?
Sn2 C53 2.3925(16) . ?
Sn2 C56 2.3974(16) . ?
Sn2 C54 2.4021(15) . ?
Sn2 B2 2.4533(18) . ?
C2 C3 1.437(2) . ?
C2 C39 1.499(2) . ?
Si2 C20 1.8693(18) . ?
Si2 C21 1.8720(18) . ?
Si2 C19 1.8753(18) . ?
Si2 C4 1.8794(16) . ?
B2 C53 1.560(2) . ?
B2 C56 1.562(2) . ?
B2 C57 1.579(2) . ?
Si4 C74 1.8644(19) . ?
Si4 C76 1.8707(18) . ?
Si4 C75 1.8732(19) . ?
Si4 C56 1.8746(16) . ?
C4 C3 1.459(2) . ?
Si3 C71 1.8728(18) . ?
Si3 C72 1.8739(19) . ?
Si3 C53 1.8775(16) . ?
Si3 C73 1.8778(18) . ?
C3 C25 1.488(2) . ?
C7 C12 1.394(2) . ?
C7 C6 1.401(2) . ?
C7 C8 1.535(2) . ?
C6 C5 1.397(2) . ?
C6 H6 0.9500 . ?
C5 C18 1.400(2) . ?
C9 C8 1.535(3) . ?
C9 H9A 0.9800 . ?
C9 H9B 0.9800 . ?
C9 H9C 0.9800 . ?
C8 C10 1.531(2) . ?
C8 C11 1.535(2) . ?
C10 H10A 0.9800 . ?
C10 H10B 0.9800 . ?
C10 H10C 0.9800 . ?
C11 H11A 0.9800 . ?
C11 H11B 0.9800 . ?
C11 H11C 0.9800 . ?
C12 C13 1.397(2) . ?
C12 H12 0.9500 . ?
C13 C18 1.395(2) . ?
C13 C14 1.532(2) . ?
C14 C17B 1.483(11) . ?
C14 C15 1.522(3) . ?
C14 C15B 1.527(10) . ?
C14 C17 1.529(3) . ?
C14 C16 1.547(4) . ?
C14 C16B 1.599(11) . ?
C15 H15A 0.9800 . ?
C15 H15B 0.9800 . ?
C15 H15C 0.9800 . ?
C16 H16A 0.9800 . ?
C16 H16B 0.9800 . ?
C16 H16C 0.9800 . ?
C17 H17A 0.9800 . ?
C17 H17B 0.9800 . ?
C17 H17C 0.9800 . ?
C15B H15D 0.9800 . ?
C15B H15E 0.9800 . ?
C15B H15F 0.9800 . ?
C16B H16D 0.9800 . ?
C16B H16E 0.9800 . ?
C16B H16F 0.9800 . ?
C17B H17D 0.9800 . ?
C17B H17E 0.9800 . ?
C17B H17F 0.9800 . ?
C19 H19A 0.9800 . ?
C19 H19B 0.9800 . ?
C19 H19C 0.9800 . ?
C18 H18 0.9500 . ?
C20 H20A 0.9800 . ?
C20 H20B 0.9800 . ?
C20 H20C 0.9800 . ?
C21 H21A 0.9800 . ?
C21 H21B 0.9800 . ?
C21 H21C 0.9800 . ?
C22 H22A 0.9800 . ?
C22 H22B 0.9800 . ?
C22 H22C 0.9800 . ?
C23 H23A 0.9800 . ?
C23 H23B 0.9800 . ?
C23 H23C 0.9800 . ?
C24 H24A 0.9800 . ?
C24 H24B 0.9800 . ?
C24 H24C 0.9800 . ?
C25 C26 1.392(2) . ?
C25 C38 1.396(2) . ?
C26 C27 1.392(2) . ?
C26 H26 0.9500 . ?
C27 C32 1.395(2) . ?
C27 C28 1.530(2) . ?
C28 C31 1.535(2) . ?
C28 C29 1.537(3) . ?
C28 C30 1.537(2) . ?
C29 H29A 0.9800 . ?
C29 H29B 0.9800 . ?
C29 H29C 0.9800 . ?
C30 H30A 0.9800 . ?
C30 H30B 0.9800 . ?
C30 H30C 0.9800 . ?
C31 H31A 0.9800 . ?
C31 H31B 0.9800 . ?
C31 H31C 0.9800 . ?
C32 C33 1.400(2) . ?
C32 H32 0.9500 . ?
C33 C38 1.395(2) . ?
C33 C34 1.532(2) . ?
C34 C35B 1.495(6) . ?
C34 C36 1.498(4) . ?
C34 C37B 1.501(8) . ?
C34 C37 1.518(5) . ?
C34 C35 1.579(4) . ?
C34 C36B 1.589(6) . ?
C35 H35A 0.9800 . ?
C35 H35B 0.9800 . ?
C35 H35C 0.9800 . ?
C36 H36A 0.9800 . ?
C36 H36B 0.9800 . ?
C36 H36C 0.9800 . ?
C37 H37A 0.9800 . ?
C37 H37B 0.9800 . ?
C37 H37C 0.9800 . ?
C35B H35D 0.9800 . ?
C35B H35E 0.9800 . ?
C35B H35F 0.9800 . ?
C36B H36D 0.9800 . ?
C36B H36E 0.9800 . ?
C36B H36F 0.9800 . ?
C37B H37D 0.9800 . ?
C37B H37E 0.9800 . ?
C37B H37F 0.9800 . ?
C38 H38 0.9500 . ?
C39 C40 1.392(2) . ?
C39 C52 1.394(2) . ?
C40 C41 1.396(2) . ?
C40 H40 0.9500 . ?
C41 C46 1.393(2) . ?
C41 C42 1.528(2) . ?
C42 C44 1.532(3) . ?
C42 C45 1.532(2) . ?
C42 C43 1.543(3) . ?
C43 H43A 0.9800 . ?
C43 H43B 0.9800 . ?
C43 H43C 0.9800 . ?
C44 H44A 0.9800 . ?
C44 H44B 0.9800 . ?
C44 H44C 0.9800 . ?
C45 H45A 0.9800 . ?
C45 H45B 0.9800 . ?
C45 H45C 0.9800 . ?
C46 C47 1.394(2) . ?
C46 H46 0.9500 . ?
C47 C52 1.392(2) . ?
C47 C48 1.534(2) . ?
C48 C50 1.530(2) . ?
C48 C49 1.536(2) . ?
C48 C51 1.536(2) . ?
C49 H49A 0.9800 . ?
C49 H49B 0.9800 . ?
C49 H49C 0.9800 . ?
C50 H50A 0.9800 . ?
C50 H50B 0.9800 . ?
C50 H50C 0.9800 . ?
C51 H51A 0.9800 . ?
C51 H51B 0.9800 . ?
C51 H51C 0.9800 . ?
C52 H52 0.9500 . ?
C53 C54 1.455(2) . ?
C54 C55 1.436(2) . ?
C54 C77 1.486(2) . ?
C55 C56 1.461(2) . ?
C55 C91 1.496(2) . ?
C57 C70 1.400(2) . ?
C57 C58 1.400(2) . ?
C58 C59 1.395(2) . ?
C58 H58 0.9500 . ?
C59 C64 1.396(2) . ?
C59 C60 1.533(2) . ?
C60 C61 1.530(3) . ?
C60 C62 1.537(2) . ?
C60 C63 1.539(2) . ?
C61 H61A 0.9800 . ?
C61 H61B 0.9800 . ?
C61 H61C 0.9800 . ?
C62 H62A 0.9800 . ?
C62 H62B 0.9800 . ?
C62 H62C 0.9800 . ?
C63 H63A 0.9800 . ?
C63 H63B 0.9800 . ?
C63 H63C 0.9800 . ?
C64 C65 1.395(2) . ?
C64 H64 0.9500 . ?
C65 C70 1.401(2) . ?
C65 C66 1.533(2) . ?
C66 C68 1.529(3) . ?
C66 C69 1.529(2) . ?
C66 C67 1.530(2) . ?
C67 H67A 0.9800 . ?
C67 H67B 0.9800 . ?
C67 H67C 0.9800 . ?
C68 H68A 0.9800 . ?
C68 H68B 0.9800 . ?
C68 H68C 0.9800 . ?
C69 H69A 0.9800 . ?
C69 H69B 0.9800 . ?
C69 H69C 0.9800 . ?
C70 H70 0.9500 . ?
C71 H71A 0.9800 . ?
C71 H71B 0.9800 . ?
C71 H71C 0.9800 . ?
C72 H72A 0.9800 . ?
C72 H72B 0.9800 . ?
C72 H72C 0.9800 . ?
C73 H73A 0.9800 . ?
C73 H73B 0.9800 . ?
C73 H73C 0.9800 . ?
C74 H74A 0.9800 . ?
C74 H74B 0.9800 . ?
C74 H74C 0.9800 . ?
C75 H75A 0.9800 . ?
C75 H75B 0.9800 . ?
C75 H75C 0.9800 . ?
C76 H76A 0.9800 . ?
C76 H76B 0.9800 . ?
C76 H76C 0.9800 . ?
C77 C90 1.384(2) . ?
C77 C78 1.396(2) . ?
C78 C79 1.387(2) . ?
C78 H78 0.9500 . ?
C79 C84 1.403(2) . ?
C79 C80 1.531(2) . ?
C84 C85 1.390(2) . ?
C84 H84 0.9500 . ?
C85 C90 1.397(2) . ?
C85 C86 1.531(2) . ?
C86 C89 1.529(2) . ?
C86 C87 1.534(3) . ?
C86 C88 1.539(3) . ?
C87 H87A 0.9800 . ?
C87 H87B 0.9800 . ?
C87 H87C 0.9800 . ?
C88 H88A 0.9800 . ?
C88 H88B 0.9800 . ?
C88 H88C 0.9800 . ?
C89 H89A 0.9800 . ?
C89 H89B 0.9800 . ?
C89 H89C 0.9800 . ?
C90 H90 0.9500 . ?
C91 C92 1.385(2) . ?
C91 C107 1.392(2) . ?
C92 C93 1.395(2) . ?
C92 H92 0.9500 . ?
C93 C98 1.393(3) . ?
C93 C94 1.530(3) . ?
C94 C95B 1.418(7) . ?
C94 C96 1.489(3) . ?
C94 C95 1.524(5) . ?
C94 C96B 1.542(9) . ?
C94 C97 1.560(5) . ?
C94 C97B 1.604(8) . ?
C95 H95A 0.9800 . ?
C95 H95B 0.9800 . ?
C95 H95C 0.9800 . ?
C96 H96A 0.9800 . ?
C96 H96B 0.9800 . ?
C96 H96C 0.9800 . ?
C97 H97A 0.9800 . ?
C97 H97B 0.9800 . ?
C97 H97C 0.9800 . ?
C95B H95D 0.9800 . ?
C95B H95E 0.9800 . ?
C95B H95F 0.9800 . ?
C96B H96D 0.9800 . ?
C96B H96E 0.9800 . ?
C96B H96F 0.9800 . ?
C97B H97D 0.9800 . ?
C97B H97E 0.9800 . ?
C97B H97F 0.9800 . ?
C80 C81 1.531(3) . ?
C80 C83 1.537(3) . ?
C80 C82 1.540(3) . ?
C81 H81A 0.9800 . ?
C81 H81B 0.9800 . ?
C81 H81C 0.9800 . ?
C82 H82A 0.9800 . ?
C82 H82B 0.9800 . ?
C82 H82C 0.9800 . ?
C83 H83A 0.9800 . ?
C83 H83B 0.9800 . ?
C83 H83C 0.9800 . ?
C98 C99 1.397(2) . ?
C98 H98 0.9500 . ?
C99 C107 1.399(2) . ?
C99 C100 1.533(2) . ?
C100 C105 1.468(5) . ?
C100 C103 1.487(5) . ?
C100 C106 1.551(4) . ?
C100 C101 1.555(4) . ?
C100 C104 1.556(5) . ?
C100 C102 1.558(5) . ?
C101 H10D 0.9800 . ?
C101 H10E 0.9800 . ?
C101 H10F 0.9800 . ?
C102 H10G 0.9800 . ?
C102 H10H 0.9800 . ?
C102 H10I 0.9800 . ?
C103 H10J 0.9800 . ?
C103 H10K 0.9800 . ?
C103 H10L 0.9800 . ?
C104 H10M 0.9800 . ?
C104 H10N 0.9800 . ?
C104 H10O 0.9800 . ?
C105 H10P 0.9800 . ?
C105 H10Q 0.9800 . ?
C105 H10R 0.9800 . ?
C106 H10S 0.9800 . ?
C106 H10T 0.9800 . ?
C106 H10U 0.9800 . ?
C107 H107 0.9500 . ?
